data_1565366
loop_
_publ_author_name
'Shmakova, Alexandra A.'
'Sukhikh, Taisiya S.'
'Volchek, Victoria V.'
'Yanshole, Vadim'
'Stass, Dmitri V.'
'Filatov, Eugeniy Yu.'
'Glebov, Eugeniy M.'
'Abramov, Pavel A.'
'Sokolov, Maxim N.'

_publ_section_title
;
 Niobium uptake by {P2W12} polyoxoanion with [NbO(C2O4)2(H2O)2]&#x2212; as
 Nb source
;
_journal_name_full 'Inorganica Chimica Acta'
_journal_page_first 119319
_journal_paper_doi 10.1016/j.ica.2019.119319
_journal_volume 502
_journal_year 2020
_chemical_formula_sum 'C14 H42 K0.5 N6.8 Nb6 O138.4 P4 W30'
_chemical_formula_weight 8736.53
_space_group_crystal_system triclinic
_space_group_IT_number 2
_space_group_name_Hall '-P 1'
_space_group_name_H-M_alt 'P -1'
_atom_sites_solution_hydrogens geom
_atom_sites_solution_primary direct
_atom_sites_solution_secondary difmap
_cell_angle_alpha 100.927(3)
_cell_angle_beta 96.488(2)
_cell_angle_gamma 105.419(2)
_cell_formula_units_Z 2
_cell_length_a 13.5004(3)
_cell_length_b 23.0057(8)
_cell_length_c 27.1162(8)
_cell_measurement_reflns_used 11293
_cell_measurement_temperature 130(2)
_cell_measurement_theta_max 29.0100
_cell_measurement_theta_min 3.4360
_cell_volume 7851.9(4)
_computing_cell_refinement 'CrysAlisPro 1.171.38.41 (Rigaku OD, 2015)'
_computing_data_collection 'CrysAlisPro 1.171.38.41 (Rigaku OD, 2015)'
_computing_data_reduction 'CrysAlisPro 1.171.38.41 (Rigaku OD, 2015)'
_computing_molecular_graphics 'ShelXle (H\"ubschle, 2011)'
_computing_publication_material 'CIFTAB-2014 (Sheldrick, 2014)'
_computing_structure_refinement 'SHELXL-2014 (Sheldrick, 2014)'
_computing_structure_solution 'SHELXS-2014 (Sheldrick, 2014)'
_diffrn_ambient_temperature 130(2)
_diffrn_detector_area_resol_mean 10.6168
_diffrn_measured_fraction_theta_full 0.997
_diffrn_measured_fraction_theta_max 0.818
_diffrn_measurement_device_type 'New Xcalibur, AtlasS2'
_diffrn_measurement_method '\w scans'
_diffrn_radiation_type MoK\a
_diffrn_radiation_wavelength 0.71073
_diffrn_reflns_av_R_equivalents 0.0448
_diffrn_reflns_av_unetI/netI 0.1101
_diffrn_reflns_Laue_measured_fraction_full 0.997
_diffrn_reflns_Laue_measured_fraction_max 0.818
_diffrn_reflns_limit_h_max 18
_diffrn_reflns_limit_h_min -17
_diffrn_reflns_limit_k_max 24
_diffrn_reflns_limit_k_min -29
_diffrn_reflns_limit_l_max 37
_diffrn_reflns_limit_l_min -35
_diffrn_reflns_number 61436
_diffrn_reflns_point_group_measured_fraction_full 0.997
_diffrn_reflns_point_group_measured_fraction_max 0.818
_diffrn_reflns_theta_full 25.500
_diffrn_reflns_theta_max 29.608
_diffrn_reflns_theta_min 3.302
_diffrn_source 'sealed X-ray tube'
_exptl_absorpt_coefficient_mu 22.450
_exptl_absorpt_correction_T_max 1.00000
_exptl_absorpt_correction_T_min 0.35242
_exptl_absorpt_correction_type multi-scan
_exptl_absorpt_process_details
;
CrysAlisPro 1.171.38.41 (Rigaku Oxford Diffraction, 2015)
Empirical absorption correction using spherical harmonics,
implemented in SCALE3 ABSPACK scaling algorithm.
;
_exptl_crystal_colour colorless
_exptl_crystal_density_diffrn 3.695
_exptl_crystal_description prism
_exptl_crystal_F_000 7633
_exptl_crystal_size_max 0.100
_exptl_crystal_size_mid 0.070
_exptl_crystal_size_min 0.050
_refine_diff_density_max 5.379
_refine_diff_density_min -4.866
_refine_diff_density_rms 0.567
_refine_ls_extinction_coef .
_refine_ls_extinction_method none
_refine_ls_goodness_of_fit_ref 1.085
_refine_ls_hydrogen_treatment constr
_refine_ls_matrix_type full
_refine_ls_number_parameters 1523
_refine_ls_number_reflns 36137
_refine_ls_number_restraints 36
_refine_ls_restrained_S_all 1.084
_refine_ls_R_factor_all 0.1504
_refine_ls_R_factor_gt 0.0789
_refine_ls_shift/su_max 0.001
_refine_ls_shift/su_mean 0.000
_refine_ls_structure_factor_coef Fsqd
_refine_ls_weighting_details 'w=1/[\s^2^(Fo^2^)+(0.0927P)^2^+3.7011P] where P=(Fo^2^+2Fc^2^)/3'
_refine_ls_weighting_scheme calc
_refine_ls_wR_factor_gt 0.1956
_refine_ls_wR_factor_ref 0.2235
_reflns_Friedel_coverage 0.000
_reflns_Friedel_fraction_full .
_reflns_Friedel_fraction_max .
_reflns_number_gt 20019
_reflns_number_total 36137
_reflns_threshold_expression >2\s(I)
_cod_data_source_file ICA-2020-502-119319.cif
_cod_data_source_block 2
_cod_original_formula_sum 'C14 H42 K0.50 N6.80 Nb6 O138.40 P4 W30'
_cod_database_code 1565366
_shelx_space_group_comment
;
The symmetry employed for this shelxl refinement is uniquely defined
by the following loop, which should always be used as a source of
symmetry information in preference to the above space-group names.
They are only intended as comments.
;
_shelx_estimated_absorpt_t_min 0.212
_shelx_estimated_absorpt_t_max 0.400

loop_
_space_group_symop_operation_xyz
'x, y, z'
'-x, -y, -z'

loop_
_atom_site_label
_atom_site_type_symbol
_atom_site_fract_x
_atom_site_fract_y
_atom_site_fract_z
_atom_site_U_iso_or_equiv
_atom_site_adp_type
_atom_site_occupancy
_atom_site_site_symmetry_order
_atom_site_calc_flag
_atom_site_refinement_flags_posn
_atom_site_refinement_flags_adp
_atom_site_refinement_flags_occupancy
_atom_site_disorder_assembly
_atom_site_disorder_group
O1 O 0.7340(13) 0.0674(10) 0.5976(7) 0.043(5) Uani 1 1 d . . . . .
O2 O 0.5859(12) 0.1297(8) 0.5769(6) 0.028(4) Uiso 1 1 d . . . . .
O130 O 0.6227(10) 0.7023(7) 0.6330(5) 0.018(3) Uani 1 1 d . . . . .
O129 O 0.8941(11) 0.6831(7) 0.6071(5) 0.018(3) Uiso 1 1 d . . . . .
O3 O 0.4433(13) 0.1701(9) 0.5200(7) 0.037(5) Uani 1 1 d . . . . .
O128 O 0.8686(11) 0.2979(8) 0.6716(6) 0.025(4) Uani 1 1 d . . . . .
O4 O 0.6467(11) 0.2428(7) 0.5622(5) 0.018(3) Uiso 1 1 d . . . . .
O127 O 0.9416(11) 0.7671(7) 0.8085(5) 0.022(4) Uani 1 1 d . . . . .
O126 O 0.9765(12) 0.4477(8) 0.9045(6) 0.029(4) Uani 1 1 d . . . . .
O5 O 0.8595(11) 0.3079(8) 0.5702(5) 0.026(4) Uani 1 1 d . . . . .
O6 O 0.4344(11) 0.1542(8) 0.6210(5) 0.022(4) Uiso 1 1 d . . . . .
O7 O 0.7861(11) 0.1934(8) 0.5996(5) 0.023(4) Uiso 1 1 d . . . . .
O8 O 0.5993(10) 0.0978(7) 0.6643(5) 0.020(4) Uani 1 1 d . . . . .
O9 O 0.4132(13) 0.0888(8) 0.6917(5) 0.027(4) Uani 1 1 d . . . . .
O10 O 0.7962(11) 0.1614(8) 0.6884(5) 0.021(4) Uani 1 1 d . . . . .
O11 O 0.2462(12) 0.1227(7) 0.6502(6) 0.027(4) Uani 1 1 d . . . . .
O12 O 0.5461(11) 0.1996(7) 0.7208(5) 0.021(4) Uani 1 1 d . . . . .
O13 O 0.3848(11) 0.2408(8) 0.6790(6) 0.026(4) Uani 1 1 d . . . . .
O14 O 0.6526(10) 0.2229(7) 0.6531(5) 0.013(3) Uiso 1 1 d . . . . .
O15 O 0.6066(10) 0.3096(7) 0.7088(5) 0.015(3) Uani 1 1 d . . . . .
O16 O 0.5573(11) 0.3842(7) 0.6577(5) 0.016(3) Uani 1 1 d . . . . .
O17 O 0.7259(11) 0.3447(7) 0.6351(5) 0.018(3) Uiso 1 1 d . . . . .
O18 O 0.3433(12) 0.3307(8) 0.6272(6) 0.027(4) Uani 1 1 d . . . . .
O19 O 0.4858(11) 0.2644(8) 0.6084(6) 0.027(4) Uani 1 1 d . . . . .
O20 O 0.5380(12) 0.0213(8) 0.7276(6) 0.032(4) Uiso 1 1 d . . . . .
O124 O 0.5846(11) 0.7295(7) 0.8300(5) 0.021(4) Uani 1 1 d . . . . .
O21 O 0.6894(11) 0.1367(8) 0.7603(5) 0.023(4) Uiso 1 1 d . . . . .
O22 O 0.3451(11) 0.1727(8) 0.7469(5) 0.024(4) Uani 1 1 d . . . . .
O23 O 0.5032(12) 0.1211(8) 0.7892(6) 0.029(4) Uani 1 1 d . . . . .
O24 O 0.3674(12) 0.1566(7) 0.8416(6) 0.026(4) Uani 1 1 d . . . . .
O25 O 0.1956(12) 0.1907(8) 0.8047(5) 0.025(4) Uiso 1 1 d . . . . .
O26 O 0.4882(13) 0.0893(8) 0.8817(7) 0.035(4) Uani 1 1 d . . . . .
O27 O 0.6529(12) 0.1865(8) 0.8693(6) 0.030(4) Uani 1 1 d . . . . .
O123 O 0.8425(12) 0.7668(7) 0.6636(5) 0.019(4) Uani 1 1 d . . . . .
O29 O 0.9285(12) 0.2578(7) 0.7544(6) 0.028(4) Uani 1 1 d . . . . .
O30 O 0.4373(10) 0.3603(7) 0.7273(5) 0.016(3) Uiso 1 1 d . . . . .
O31 O 1.0264(11) 0.3807(7) 0.7495(6) 0.021(4) Uani 1 1 d . . . . .
O32 O 0.7640(11) 0.4739(7) 0.6771(5) 0.021(3) Uiso 1 1 d . . . . .
O33 O 0.8142(10) 0.3863(7) 0.7324(5) 0.016(3) Uiso 1 1 d . . . . .
O34 O 0.8261(12) 0.2274(8) 0.8314(6) 0.028(4) Uani 1 1 d . . . . .
O36 O 0.6578(11) 0.4358(7) 0.7549(5) 0.017(3) Uani 1 1 d . . . . .
O37 O 0.7103(11) 0.5422(7) 0.8352(5) 0.021(4) Uani 1 1 d . . . . .
O38 O 0.5102(10) 0.4539(7) 0.8115(5) 0.018(3) Uani 1 1 d . . . . .
O39 O 0.2951(11) 0.3989(8) 0.7821(6) 0.027(4) Uani 1 1 d . . . . .
O122 O 0.5740(11) 0.3362(7) 0.9052(5) 0.021(4) Uani 1 1 d . . . . .
O40 O 0.8960(11) 0.3566(7) 0.8163(5) 0.018(3) Uani 1 1 d . . . . .
O121 O 0.3046(12) 0.3590(8) 0.9497(6) 0.027(4) Uani 1 1 d . . . . .
O41 O 0.3502(11) 0.2905(8) 0.7897(5) 0.022(3) Uani 1 1 d . U . . .
O44 O 0.5107(12) 0.2457(8) 0.8287(5) 0.026(4) Uani 1 1 d . U . . .
O45 O 0.3528(11) 0.2696(8) 0.8782(5) 0.023(4) Uani 1 1 d . U . . .
O46 O 0.7046(12) 0.3076(7) 0.8545(5) 0.022(4) Uani 1 1 d . . . . .
O47 O 0.5704(10) 0.3583(7) 0.8179(5) 0.016(3) Uani 1 1 d . . . . .
O48 O 0.6412(11) 0.4636(7) 0.9010(5) 0.019(4) Uani 1 1 d . . . . .
O49 O 0.7814(10) 0.4366(7) 0.8434(6) 0.023(4) Uani 1 1 d . . . . .
O50 O 0.4066(11) 0.3785(9) 0.8662(5) 0.029(5) Uani 1 1 d . . . . .
O51 O 0.5169(11) 0.4202(7) 0.9617(6) 0.023(4) Uani 1 1 d . . . . .
O52 O 0.7203(13) 0.4992(8) 1.0061(5) 0.030(4) Uani 1 1 d . . . . .
O53 O 0.7818(11) 0.4159(8) 0.9357(5) 0.024(4) Uiso 1 1 d . . . . .
O54 O 0.6586(11) 0.3709(8) 1.0003(6) 0.025(4) Uani 1 1 d . . . . .
O55 O 0.8811(12) 0.3256(8) 0.9103(5) 0.026(4) Uani 1 1 d . . . . .
O56 O 0.4640(11) 0.3057(8) 0.9739(5) 0.022(4) Uiso 1 1 d . . . . .
O57 O 0.7134(11) 0.2756(8) 0.9487(5) 0.020(4) Uani 1 1 d . . . . .
O58 O 0.8487(13) 0.2087(9) 0.9283(6) 0.037(4) Uiso 1 1 d . . . . .
O59 O 0.5213(12) 0.2122(8) 0.9233(5) 0.025(4) Uani 1 1 d . . . . .
O60 O 0.9010(12) 0.1397(8) 0.7730(6) 0.031(4) Uani 1 1 d . U . . .
O61 O 1.0925(13) 0.6703(9) 0.8857(6) 0.036(5) Uani 1 1 d . . . . .
O63 O 0.8377(13) 0.7193(9) 0.9848(6) 0.035(5) Uani 1 1 d . . . . .
O64 O 0.9527(11) 0.7357(7) 0.9054(5) 0.018(3) Uani 1 1 d . U . . .
O66 O 0.8953(12) 0.8325(9) 0.9545(6) 0.033(5) Uani 1 1 d . . . . .
O67 O 0.7557(13) 0.8814(9) 0.9135(7) 0.038(5) Uiso 1 1 d . . . . .
O68 O 0.5426(13) 0.8185(8) 0.9027(5) 0.029(4) Uani 1 1 d . . . . .
O69 O 0.9553(17) 0.9599(9) 0.9566(7) 0.054(6) Uani 1 1 d . . . . .
O70 O 0.8811(12) 0.9197(8) 0.8506(6) 0.029(4) Uani 1 1 d . . . . .
O71 O 1.0180(11) 0.8726(8) 0.8892(5) 0.024(4) Uani 1 1 d . . . . .
O72 O 1.2119(12) 0.9077(8) 0.8588(6) 0.032(4) Uani 1 1 d . . . . .
O74 O 0.9517(13) 0.9956(9) 0.7893(6) 0.037(4) Uiso 1 1 d . . . . .
O75 O 0.6972(12) 0.7666(8) 0.9267(6) 0.026(4) Uani 1 1 d . U . . .
O76 O 1.1209(11) 0.7873(8) 0.8650(6) 0.032(5) Uani 1 1 d . . . . .
O77 O 1.0675(11) 0.6837(8) 0.7846(6) 0.029(4) Uani 1 1 d . . . . .
O78 O 0.8901(12) 0.6422(7) 0.8244(6) 0.023(4) Uani 1 1 d . . . . .
O79 O 0.7538(11) 0.6722(7) 0.8788(5) 0.020(3) Uiso 1 1 d . . . . .
O80 O 0.8030(11) 0.7910(7) 0.8576(5) 0.020(4) Uani 1 1 d . . . . .
O81 O 1.2605(14) 0.8428(9) 0.7067(5) 0.037(5) Uani 1 1 d . . . . .
O82 O 1.1272(11) 0.8159(7) 0.7739(5) 0.022(4) Uani 1 1 d . . . . .
O83 O 1.1061(11) 0.7607(7) 0.6298(5) 0.021(4) Uani 1 1 d . . . . .
O84 O 1.1704(10) 0.7209(7) 0.7100(5) 0.013(3) Uiso 1 1 d . . . . .
O85 O 1.1433(12) 0.5996(8) 0.7256(7) 0.035(5) Uani 1 1 d . . . . .
O86 O 1.1000(12) 0.7731(8) 0.5284(6) 0.030(4) Uiso 1 1 d . . . . .
O87 O 1.0304(12) 0.6606(8) 0.5523(7) 0.025(4) Uiso 1 1 d . . . . .
O88 O 0.9641(12) 0.8058(9) 0.5936(6) 0.034(5) Uani 1 1 d . . . . .
O89 O 0.8888(12) 0.7095(8) 0.5168(6) 0.017(4) Uiso 1 1 d . . . . .
O90 O 0.8287(11) 0.5936(8) 0.5261(6) 0.022(4) Uiso 1 1 d . . . . .
O91 O 0.6717(11) 0.6184(7) 0.5722(5) 0.021(4) Uani 1 1 d . . . . .
O92 O 0.6855(11) 0.6363(8) 0.4724(5) 0.023(4) Uiso 1 1 d . . . . .
O93 O 0.4791(11) 0.5814(8) 0.5997(6) 0.027(4) Uani 1 1 d . . . . .
O94 O 0.6453(11) 0.5494(8) 0.6415(5) 0.022(4) Uiso 1 1 d . . . . .
O95 O 0.8064(13) 0.8491(8) 0.6164(6) 0.028(4) Uani 1 1 d . . . . .
O96 O 0.9028(12) 0.8944(8) 0.7107(6) 0.026(4) Uani 1 1 d . . . . .
O97 O 1.0036(13) 0.9309(9) 0.6354(7) 0.038(5) Uani 1 1 d . . . . .
O98 O 1.0518(12) 0.8435(8) 0.6900(5) 0.030(4) Uani 1 1 d . . . . .
O99 O 0.7574(12) 0.9152(8) 0.7670(6) 0.028(4) Uani 1 1 d . . . . .
O100 O 1.0187(11) 0.8909(8) 0.7969(5) 0.024(4) Uiso 1 1 d . . . . .
O101 O 0.8089(11) 0.8159(8) 0.7713(5) 0.022(4) Uiso 1 1 d . . . . .
O102 O 0.5881(11) 0.7511(8) 0.7405(5) 0.024(4) Uiso 1 1 d . . . . .
O103 O 0.9777(11) 0.7201(8) 0.6982(5) 0.024(4) Uani 1 1 d . . . . .
O104 O 0.7482(11) 0.7022(8) 0.7833(6) 0.028(4) Uani 1 1 d . . . . .
O105 O 0.5957(11) 0.6140(8) 0.7936(6) 0.024(4) Uani 1 1 d . . . . .
O106 O 0.9276(11) 0.5929(8) 0.7132(6) 0.029(4) Uani 1 1 d . . . . .
O107 O 0.7340(12) 0.5750(8) 0.7421(5) 0.022(4) Uani 1 1 d . . . . .
O108 O 0.4285(11) 0.6510(9) 0.7546(6) 0.033(5) Uani 1 1 d . . . . .
O109 O 0.7861(11) 0.6557(7) 0.6739(5) 0.020(3) Uiso 1 1 d . . . . .
O110 O 0.5805(10) 0.6344(7) 0.6983(5) 0.017(4) Uani 1 1 d . . . . .
O111 O 0.6802(12) 0.8215(8) 0.6825(5) 0.024(4) Uani 1 1 d . . . . .
O112 O 0.5443(12) 0.8628(8) 0.7371(6) 0.031(4) Uiso 1 1 d . . . . .
O113 O 0.6519(12) 0.8424(8) 0.8208(6) 0.027(4) Uiso 1 1 d . . . . .
O114 O 0.5919(12) 0.7942(9) 0.5831(6) 0.032(4) Uani 1 1 d . . . . .
O115 O 0.7325(11) 0.7314(8) 0.5626(5) 0.023(4) Uani 1 1 d . . . . .
O116 O 0.8382(11) 0.5560(7) 0.6151(5) 0.018(3) Uiso 1 1 d . . . . .
O117 O 1.0369(11) 0.6206(7) 0.6400(5) 0.019(4) Uani 1 1 d . . . . .
O118 O 0.9764(15) 0.5300(8) 0.5482(6) 0.038(5) Uani 1 1 d . . . . .
O119 O 0.7378(12) 0.2605(8) 0.7439(6) 0.025(4) Uani 1 1 d . . . . .
O120 O 0.6022(12) 0.2599(8) 1.0283(5) 0.027(4) Uani 1 1 d . . . . .
O2W O 0.384(2) 0.4631(16) 0.6152(11) 0.063(9) Uiso 0.7 1 d . . P . .
O8W O 1.0430(16) 0.2758(10) 0.5765(7) 0.054(6) Uiso 1 1 d . . . . .
O9W O 0.8631(15) 0.1640(10) 1.0178(7) 0.052(5) Uiso 1 1 d . . . . .
O10W O 1.073(3) 0.303(2) 0.8734(16) 0.064(13) Uiso 0.5 1 d . . P . .
O12W O 1.015(3) 0.4596(18) 0.6550(12) 0.055(9) Uiso 0.6 1 d . . P . .
O15W O 0.698(2) 0.8168(15) 1.0370(11) 0.071(9) Uiso 0.8 1 d . . P . .
O16W O 0.520(3) 0.874(2) 1.0070(14) 0.047(10) Uiso 0.5 1 d . . P . .
O19W O 1.211(3) 0.8793(19) 0.4958(13) 0.064(11) Uiso 0.6 1 d . . P . .
O20W O 1.084(3) 1.0209(17) 0.5819(12) 0.068(9) Uiso 0.7 1 d . . P . .
O24W O 0.711(3) 0.993(2) 0.8615(14) 0.070(11) Uiso 0.6 1 d . . P . .
O26W O 0.673(3) 0.163(2) 1.0586(14) 0.068(11) Uiso 0.6 1 d . . P . .
O30W O 1.396(3) 0.904(2) 0.6548(16) 0.061(12) Uiso 0.5 1 d . . P . .
O31W O 0.846(3) 0.5129(18) 0.4380(13) 0.040(9) Uiso 0.5 1 d . . P . .
O32W O 1.128(3) 0.983(2) 0.4928(16) 0.061(12) Uiso 0.5 1 d . . P . .
O34W O 0.316(3) 0.5269(18) 0.7431(12) 0.056(10) Uiso 0.6 1 d . . P . .
O35W O 0.266(3) 0.028(2) 0.7554(16) 0.086(13) Uiso 0.6 1 d . . P . .
O36W O 0.396(3) 0.003(2) 0.5776(14) 0.069(11) Uiso 0.6 1 d . . P . .
O38W O 1.170(3) 0.5049(18) 0.8133(13) 0.058(10) Uiso 0.6 1 d . . P . .
O40W O 1.096(4) 0.256(3) 0.895(2) 0.090(17) Uiso 0.5 1 d . . P . .
O41W O 1.116(3) 0.390(2) 0.9512(16) 0.066(13) Uiso 0.5 1 d . . P . .
O42W O 0.740(4) 1.045(3) 0.839(2) 0.064(16) Uiso 0.4 1 d . . P . .
O44W O 0.826(3) 0.411(2) 0.5275(15) 0.077(12) Uiso 0.6 1 d . . P . .
O45W O 0.7414(19) 0.9276(13) 0.5437(9) 0.050(7) Uiso 0.8 1 d . . P . .
O48W O 1.146(4) 0.470(2) 0.6638(17) 0.034(12) Uiso 0.35 1 d . . P . .
O50W O 1.092(3) 1.071(2) 0.7437(15) 0.048(11) Uiso 0.45 1 d . . P . .
O51W O 0.9704(18) 0.5183(12) 0.7998(10) 0.079(8) Uani 1 1 d . . . . .
P1 P 0.5913(4) 0.3104(2) 0.84921(17) 0.0057(10) Uiso 1 1 d . . . . .
P2 P 0.6351(4) 0.2485(3) 0.70942(18) 0.0078(10) Uiso 1 1 d . . . . .
P3 P 0.8745(3) 0.7072(2) 0.66288(17) 0.0044(9) Uiso 1 1 d . . . . .
P4 P 0.8288(4) 0.7685(2) 0.80280(17) 0.0066(10) Uiso 1 1 d . . . . .
Nb1 Nb 0.70173(14) 0.39870(9) 0.69564(7) 0.0141(4) Uani 1 1 d . . . . .
Nb2 Nb 0.66003(14) 0.45679(9) 0.82808(7) 0.0145(4) Uani 1 1 d . . . . .
Nb3 Nb 0.78841(14) 0.55901(9) 0.68043(7) 0.0148(4) Uani 1 1 d . . . . .
Nb4 Nb 0.74373(15) 0.61723(10) 0.81244(7) 0.0162(4) Uani 1 1 d . . . . .
W1 W 0.77758(8) 0.27954(5) 0.61066(4) 0.0297(3) Uani 1 1 d . . . . .
W2 W 0.52256(7) 0.19453(5) 0.57823(3) 0.0209(2) Uani 1 1 d . . . . .
W3 W 0.70024(7) 0.13148(5) 0.62602(4) 0.0224(2) Uani 1 1 d . . . . .
W4 W 0.44808(7) 0.31840(5) 0.66247(3) 0.0180(2) Uani 1 1 d . . . . .
W5 W 0.37171(7) 0.15906(5) 0.67957(3) 0.0196(2) Uani 1 1 d . . . . .
W6 W 0.54974(7) 0.09715(5) 0.72835(4) 0.0237(2) Uani 1 1 d . . . . .
W7 W 0.82605(7) 0.18780(5) 0.76251(4) 0.0215(2) Uani 1 1 d . . . . .
W8 W 0.40587(7) 0.37737(5) 0.79558(3) 0.0187(2) Uani 1 1 d . . . . .
W9 W 0.32995(7) 0.21764(5) 0.81200(4) 0.0210(2) Uani 1 1 d . . . . .
W10 W 0.50733(8) 0.15596(5) 0.86060(4) 0.0247(2) Uani 1 1 d . . . . .
W11 W 0.78298(7) 0.24665(5) 0.89504(4) 0.0230(2) Uani 1 1 d . . . . .
W12 W 0.59318(8) 0.28673(5) 0.97446(4) 0.0245(2) Uani 1 1 d . . . . .
W13 W 0.41274(7) 0.34793(5) 0.92626(3) 0.0226(2) Uani 1 1 d . . . . .
W14 W 0.66750(8) 0.43411(6) 0.95865(4) 0.0328(3) Uani 1 1 d . . . . .
W15 W 0.82922(9) 0.74292(6) 0.92809(4) 0.0293(3) Uani 0.94 1 d . . P . .
W16 W 0.64686(8) 0.80461(5) 0.87943(4) 0.0215(2) Uani 0.94 1 d . . P . .
W17 W 0.89790(8) 0.89060(5) 0.91245(4) 0.0238(2) Uani 0.94 1 d . . P . .
W18 W 0.90101(8) 0.91836(5) 0.78183(4) 0.0245(2) Uani 1 1 d . . . . .
W19 W 1.09296(7) 0.85175(5) 0.83639(4) 0.0248(2) Uani 1 1 d . . . . .
W20 W 0.56140(7) 0.67534(4) 0.76305(3) 0.0176(2) Uani 1 1 d . . . . .
W21 W 0.64726(7) 0.83602(5) 0.75045(3) 0.0217(2) Uani 1 1 d . . . . .
W22 W 1.13689(7) 0.79394(5) 0.70393(4) 0.0217(2) Uani 1 1 d . . . . .
W23 W 0.94368(7) 0.86029(5) 0.64961(3) 0.0216(2) Uani 1 1 d . . . . .
W24 W 0.68913(7) 0.77715(5) 0.61820(3) 0.0204(2) Uani 1 1 d . . . . .
W25 W 0.60590(7) 0.61648(4) 0.63042(3) 0.0167(2) Uani 1 1 d . . . . .
W26A W 1.06636(9) 0.64599(7) 0.71619(5) 0.0210(3) Uani 0.5 1 d . . P . .
Nb1A Nb 1.06636(9) 0.64599(7) 0.71619(5) 0.0210(3) Uani 0.5 1 d . . P . .
W27 W 0.94087(8) 0.59175(5) 0.58007(4) 0.0265(3) Uani 0.94 1 d . . P . .
W28 W 1.01993(7) 0.73951(5) 0.56588(3) 0.0177(2) Uani 0.94 1 d . . P . .
W29 W 0.76485(7) 0.65726(5) 0.53185(3) 0.0171(2) Uani 0.94 1 d . . P . .
W30A W 1.02063(10) 0.70395(7) 0.84832(5) 0.0258(3) Uani 0.5 1 d . . P . .
Nb2A Nb 1.02063(10) 0.70395(7) 0.84832(5) 0.0258(3) Uani 0.5 1 d . . P . .
W31A W 0.85892(10) 0.39279(7) 0.88062(5) 0.0257(3) Uani 0.5 1 d . . P . .
Nb3A Nb 0.85892(10) 0.39279(7) 0.88062(5) 0.0257(3) Uani 0.5 1 d . . P . .
W32A W 0.90162(9) 0.33431(6) 0.74775(5) 0.0198(3) Uani 0.5 1 d . . P . .
Nb4A Nb 0.90162(9) 0.33431(6) 0.74775(5) 0.0198(3) Uani 0.5 1 d . . P . .
W33 W 0.939(2) 0.8215(13) 0.9227(9) 0.060(6) Uiso 0.06 1 d . . P . .
W34 W 0.757(2) 0.8801(16) 0.8752(12) 0.078(8) Uiso 0.06 1 d . . P . .
W35 W 0.6858(18) 0.7326(13) 0.8882(9) 0.056(6) Uiso 0.06 1 d . . P . .
W36 W 1.0435(18) 0.6655(12) 0.5770(10) 0.048(6) Uiso 0.06 1 d . . P . .
W37 W 0.7955(17) 0.5735(12) 0.5482(8) 0.048(5) Uiso 0.06 1 d . . P . .
W38 W 0.8573(16) 0.7222(11) 0.5310(8) 0.038(5) Uiso 0.06 1 d . . P . .
K1 K 0.5030(8) 0.4957(6) 0.7139(4) 0.032(3) Uiso 0.5 1 d . . P . .
N1 N 0.491(2) 0.5323(16) 0.9246(11) 0.036(8) Uiso 0.7 1 d . . P . .
N5 N 0.989(3) 0.6251(19) 0.9619(14) 0.042(10) Uiso 0.6 1 d . . P . .
N6 N 1.0291(17) 0.2223(12) 0.6622(8) 0.041(6) Uiso 1 1 d . . . . .
N4 N 0.827(2) 0.8284(13) 0.5085(9) 0.055(7) Uiso 1 1 d . . . . .
N3 N 0.760(3) 0.9568(17) 0.6542(12) 0.058(9) Uiso 0.8 1 d . . P . .
N2 N 0.271(2) 0.6857(13) 0.6175(9) 0.054(7) Uiso 1 1 d . . . . .
N8 N 1.313(3) 0.7716(19) 0.8310(13) 0.023(9) Uiso 0.5 1 d . . P . .
N9 N 1.367(4) 0.766(3) 0.5433(19) 0.100(17) Uiso 0.7 1 d . . P . .
C2 C 1.014(3) 0.1590(18) 0.6429(14) 0.076(11) Uiso 1 1 d . . . . .
H2A H 1.041198 0.153183 0.610879 0.114 Uiso 1 1 calc R U . . .
H2B H 0.939183 0.136857 0.636508 0.114 Uiso 1 1 calc R U . . .
H2C H 1.050673 0.142636 0.667678 0.114 Uiso 1 1 calc R U . . .
C3 C 0.898(3) 0.579(2) 0.9292(14) 0.084(12) Uiso 1 1 d . . . . .
H3A H 0.917061 0.561642 0.897286 0.126 Uiso 1 1 calc R U . . .
H3B H 0.843589 0.599211 0.921836 0.126 Uiso 1 1 calc R U . . .
H3C H 0.870703 0.546306 0.946677 0.126 Uiso 1 1 calc R U . . .
C4 C 1.083(3) 0.5971(18) 0.9678(13) 0.069(10) Uiso 1 1 d . . . . .
H4A H 1.056938 0.551807 0.959230 0.103 Uiso 1 1 calc R U . . .
H4B H 1.120486 0.611501 1.003110 0.103 Uiso 1 1 calc R U . . .
H4C H 1.131052 0.610763 0.944820 0.103 Uiso 1 1 calc R U . . .
C1 C 1.126(2) 0.2540(15) 0.7006(10) 0.048(8) Uiso 1 1 d . . . . .
H1A H 1.110999 0.250591 0.734643 0.071 Uiso 1 1 calc R U . . .
H1B H 1.149451 0.297853 0.699549 0.071 Uiso 1 1 calc R U . . .
H1C H 1.180101 0.234563 0.692739 0.071 Uiso 1 1 calc R U . . .
C12 C 0.757(2) 0.7922(15) 0.4579(11) 0.051(8) Uiso 1 1 d . . . . .
H12A H 0.762086 0.818818 0.433497 0.076 Uiso 1 1 calc R U . . .
H12B H 0.684568 0.778521 0.463201 0.076 Uiso 1 1 calc R U . . .
H12C H 0.779324 0.755978 0.444540 0.076 Uiso 1 1 calc R U . . .
C11 C 0.928(2) 0.8656(15) 0.5004(11) 0.051(8) Uiso 1 1 d . . . . .
H11A H 0.969653 0.838306 0.489138 0.076 Uiso 1 1 calc R U . . .
H11B H 0.965156 0.894982 0.532456 0.076 Uiso 1 1 calc R U . . .
H11C H 0.916418 0.888483 0.474361 0.076 Uiso 1 1 calc R U . . .
C10 C 0.847(3) 1.017(2) 0.6835(14) 0.058(11) Uiso 0.8 1 d . . P . .
H10A H 0.852486 1.048517 0.663497 0.087 Uiso 0.8 1 calc R U P . .
H10B H 0.913446 1.007729 0.688928 0.087 Uiso 0.8 1 calc R U P . .
H10C H 0.828685 1.032116 0.716551 0.087 Uiso 0.8 1 calc R U P . .
C9 C 0.649(3) 0.955(2) 0.6592(17) 0.079(15) Uiso 0.8 1 d . . P . .
H9A H 0.649438 0.988284 0.687775 0.119 Uiso 0.8 1 calc R U P . .
H9B H 0.612492 0.914924 0.665396 0.119 Uiso 0.8 1 calc R U P . .
H9C H 0.613945 0.960713 0.627634 0.119 Uiso 0.8 1 calc R U P . .
C8 C 0.371(2) 0.7247(15) 0.6535(10) 0.046(8) Uiso 1 1 d . . . . .
H8A H 0.390478 0.700970 0.677284 0.069 Uiso 1 1 calc R U . . .
H8B H 0.359204 0.762343 0.672585 0.069 Uiso 1 1 calc R U . . .
H8C H 0.426508 0.736123 0.633824 0.069 Uiso 1 1 calc R U . . .
C7 C 0.256(4) 0.624(2) 0.6102(18) 0.050(13) Uiso 0.6 1 d . . P . .
H7A H 0.274854 0.608580 0.577606 0.074 Uiso 0.6 1 calc R U P . .
H7B H 0.181785 0.603597 0.609762 0.074 Uiso 0.6 1 calc R U P . .
H7C H 0.298539 0.615655 0.637970 0.074 Uiso 0.6 1 calc R U P . .
C6 C 0.567(3) 0.592(2) 0.9254(14) 0.042(10) Uiso 0.7 1 d . . P . .
H6A H 0.599430 0.588564 0.894972 0.063 Uiso 0.7 1 calc R U P . .
H6B H 0.620293 0.604483 0.955988 0.063 Uiso 0.7 1 calc R U P . .
H6C H 0.530222 0.624089 0.925748 0.063 Uiso 0.7 1 calc R U P . .
C5 C 0.389(3) 0.523(2) 0.8978(15) 0.047(11) Uiso 0.7 1 d . . P . .
H5A H 0.373235 0.562694 0.902720 0.070 Uiso 0.7 1 calc R U P . .
H5B H 0.338413 0.493475 0.910760 0.070 Uiso 0.7 1 calc R U P . .
H5C H 0.386660 0.506917 0.861364 0.070 Uiso 0.7 1 calc R U P . .
C15 C 1.323(4) 0.725(3) 0.852(2) 0.044(15) Uiso 0.5 1 d . . P . .
H15A H 1.376092 0.707900 0.837499 0.066 Uiso 0.5 1 calc R U P . .
H15B H 1.256200 0.692137 0.844088 0.066 Uiso 0.5 1 calc R U P . .
H15C H 1.344491 0.739680 0.888729 0.066 Uiso 0.5 1 calc R U P . .
C16 C 1.366(5) 0.798(3) 0.812(2) 0.061(19) Uiso 0.5 1 d . . P . .
H16A H 1.435489 0.793764 0.821174 0.092 Uiso 0.5 1 calc R U P . .
H16B H 1.368910 0.842001 0.823137 0.092 Uiso 0.5 1 calc R U P . .
H16C H 1.342624 0.784256 0.775378 0.092 Uiso 0.5 1 calc R U P . .
C17 C 1.415(3) 0.837(2) 0.5599(16) 0.055(12) Uiso 0.7 1 d . . P . .
H17A H 1.383267 0.856749 0.536132 0.083 Uiso 0.7 1 calc R U P . .
H17B H 1.490664 0.847695 0.559891 0.083 Uiso 0.7 1 calc R U P . .
H17C H 1.402897 0.851856 0.594319 0.083 Uiso 0.7 1 calc R U P . .
C18 C 1.283(2) 0.7241(16) 0.5344(11) 0.020(7) Uiso 0.7 1 d . . P . .
H18A H 1.263987 0.715147 0.566658 0.030 Uiso 0.7 1 calc R U P . .
H18B H 1.289844 0.686745 0.512737 0.030 Uiso 0.7 1 calc R U P . .
H18C H 1.227838 0.737390 0.516968 0.030 Uiso 0.7 1 calc R U P . .
O56W O 0.544(6) 0.336(4) 0.511(3) 0.06(2) Uiso 0.3 1 d . . P A 1
N7 N 0.631(3) 0.4284(19) 0.5537(13) 0.020(8) Uiso 0.5 1 d . . P B 2
C13 C 0.609(5) 0.473(3) 0.528(2) 0.062(19) Uiso 0.5 1 d . . P B 2
H13A H 0.671463 0.493329 0.515778 0.093 Uiso 0.5 1 calc R U P B 2
H13B H 0.589062 0.503553 0.552087 0.093 Uiso 0.5 1 calc R U P B 2
H13C H 0.551990 0.452175 0.499581 0.093 Uiso 0.5 1 calc R U P B 2
C14 C 0.618(5) 0.370(3) 0.539(2) 0.047(15) Uiso 0.5 1 d . . P B 2
H14A H 0.553282 0.346918 0.548696 0.071 Uiso 0.5 1 calc R U P B 2
H14B H 0.676973 0.359234 0.555734 0.071 Uiso 0.5 1 calc R U P B 2
H14C H 0.612993 0.358539 0.502105 0.071 Uiso 0.5 1 calc R U P B 2

loop_
_atom_site_aniso_label
_atom_site_aniso_U_11
_atom_site_aniso_U_22
_atom_site_aniso_U_33
_atom_site_aniso_U_23
_atom_site_aniso_U_13
_atom_site_aniso_U_12
O1 0.037(10) 0.056(14) 0.065(12) 0.042(11) 0.023(9) 0.038(10)
O130 0.017(7) 0.028(10) 0.018(7) 0.004(7) 0.004(6) 0.020(7)
O3 0.034(10) 0.028(11) 0.053(11) 0.019(9) 0.001(9) 0.015(8)
O128 0.020(8) 0.019(10) 0.034(9) -0.001(7) 0.009(7) 0.007(7)
O127 0.020(8) 0.019(9) 0.019(8) 0.003(7) 0.002(6) -0.005(7)
O126 0.033(9) 0.023(10) 0.032(9) 0.009(8) 0.002(8) 0.007(8)
O5 0.024(8) 0.029(11) 0.019(8) -0.001(7) 0.009(7) 0.000(8)
O8 0.014(7) 0.012(9) 0.027(8) -0.001(7) 0.007(6) -0.005(6)
O9 0.045(10) 0.022(10) 0.009(7) 0.007(7) 0.008(7) -0.001(8)
O10 0.016(7) 0.024(10) 0.029(8) 0.009(7) 0.013(7) 0.010(7)
O11 0.023(8) 0.010(9) 0.044(10) 0.001(8) 0.004(7) 0.000(7)
O12 0.019(7) 0.019(9) 0.023(8) 0.001(7) -0.001(6) 0.010(7)
O13 0.021(8) 0.031(11) 0.027(8) -0.004(8) 0.001(7) 0.020(8)
O15 0.015(7) 0.007(8) 0.019(7) 0.000(6) -0.001(6) 0.001(6)
O16 0.023(8) 0.007(8) 0.021(7) 0.008(6) 0.007(6) 0.005(6)
O18 0.025(8) 0.032(11) 0.024(8) 0.002(8) -0.001(7) 0.013(8)
O19 0.017(8) 0.028(11) 0.040(9) 0.014(8) -0.002(7) 0.010(7)
O124 0.020(8) 0.013(9) 0.023(8) -0.004(7) 0.002(6) -0.001(7)
O22 0.014(7) 0.021(10) 0.025(8) -0.006(7) 0.001(6) -0.007(7)
O23 0.035(9) 0.022(10) 0.028(9) 0.011(7) 0.017(7) -0.003(8)
O24 0.030(9) 0.014(9) 0.029(9) 0.003(7) 0.013(7) -0.001(7)
O26 0.038(10) 0.019(10) 0.057(11) 0.026(9) 0.015(9) 0.008(8)
O27 0.035(9) 0.040(12) 0.024(8) 0.012(8) 0.018(7) 0.018(9)
O123 0.033(9) 0.010(9) 0.013(7) -0.002(6) 0.001(6) 0.008(7)
O29 0.033(9) 0.014(9) 0.025(8) -0.001(7) -0.010(7) -0.002(7)
O31 0.016(7) 0.019(9) 0.034(9) 0.008(7) 0.012(7) 0.013(7)
O34 0.024(8) 0.030(11) 0.040(9) 0.014(8) 0.013(7) 0.019(8)
O36 0.019(7) 0.025(10) 0.011(7) 0.006(6) 0.005(6) 0.012(7)
O37 0.029(8) 0.024(10) 0.023(8) 0.011(7) 0.013(7) 0.022(7)
O38 0.014(7) 0.017(9) 0.024(8) 0.006(7) -0.002(6) 0.006(6)
O39 0.011(7) 0.038(11) 0.037(9) 0.013(8) 0.006(7) 0.012(7)
O122 0.021(8) 0.021(10) 0.023(8) 0.013(7) 0.001(6) 0.007(7)
O40 0.022(8) 0.013(9) 0.022(8) 0.004(7) -0.001(6) 0.013(7)
O121 0.033(9) 0.031(11) 0.029(9) 0.017(8) 0.017(7) 0.015(8)
O41 0.022(4) 0.022(4) 0.022(4) 0.0053(13) 0.0036(12) 0.0065(14)
O44 0.026(4) 0.026(4) 0.026(4) 0.0063(13) 0.0048(12) 0.0074(14)
O45 0.023(4) 0.023(4) 0.024(4) 0.0054(13) 0.0041(12) 0.0067(14)
O46 0.036(9) 0.022(10) 0.022(8) 0.015(7) 0.011(7) 0.023(8)
O47 0.012(7) 0.013(8) 0.015(7) -0.006(6) 0.007(6) -0.007(6)
O48 0.021(7) 0.011(9) 0.023(8) 0.006(7) 0.008(6) -0.002(7)
O49 0.010(7) 0.020(10) 0.043(9) 0.014(8) 0.007(7) 0.004(7)
O50 0.011(7) 0.056(13) 0.019(8) 0.015(8) 0.003(6) 0.002(8)
O51 0.017(7) 0.019(9) 0.039(9) 0.021(8) 0.002(7) 0.007(7)
O52 0.040(10) 0.034(11) 0.016(8) 0.014(7) 0.008(7) 0.003(8)
O54 0.020(8) 0.026(10) 0.032(9) 0.023(8) -0.006(7) 0.003(7)
O55 0.030(9) 0.027(11) 0.022(8) 0.010(7) 0.003(7) 0.005(8)
O57 0.019(7) 0.028(10) 0.012(7) -0.004(7) 0.000(6) 0.014(7)
O59 0.031(9) 0.022(10) 0.027(8) 0.014(7) 0.011(7) 0.011(8)
O60 0.031(4) 0.031(4) 0.031(4) 0.0070(13) 0.0057(12) 0.0095(15)
O61 0.047(11) 0.052(14) 0.018(8) 0.010(8) -0.002(8) 0.031(10)
O63 0.038(10) 0.047(13) 0.017(8) -0.001(8) 0.011(7) 0.012(9)
O64 0.018(3) 0.018(3) 0.018(3) 0.0039(12) 0.0033(11) 0.0051(13)
O66 0.018(8) 0.046(13) 0.035(9) 0.004(9) 0.015(7) 0.008(8)
O68 0.052(11) 0.025(10) 0.020(8) 0.007(7) 0.026(8) 0.021(9)
O69 0.099(17) 0.016(11) 0.034(10) -0.010(9) -0.003(11) 0.011(11)
O70 0.034(9) 0.013(9) 0.033(9) 0.002(7) 0.002(8) -0.002(8)
O71 0.015(7) 0.022(10) 0.025(8) 0.002(7) 0.004(6) -0.008(7)
O72 0.033(9) 0.031(11) 0.028(9) 0.013(8) -0.006(7) 0.002(8)
O75 0.026(4) 0.026(4) 0.027(4) 0.0060(13) 0.0044(12) 0.0076(14)
O76 0.014(7) 0.037(12) 0.029(9) 0.005(8) -0.008(7) -0.015(8)
O77 0.020(8) 0.023(10) 0.034(9) -0.001(8) -0.005(7) -0.002(7)
O78 0.035(9) 0.007(9) 0.029(8) 0.004(7) 0.013(7) 0.006(7)
O80 0.020(7) 0.020(9) 0.011(7) -0.004(6) -0.004(6) -0.001(7)
O81 0.054(11) 0.037(12) 0.012(8) -0.002(8) 0.001(8) 0.006(10)
O82 0.017(7) 0.020(10) 0.015(7) -0.004(7) -0.009(6) -0.006(7)
O83 0.023(8) 0.021(10) 0.026(8) 0.016(7) 0.018(7) 0.006(7)
O85 0.028(9) 0.025(11) 0.050(11) 0.013(9) -0.011(8) 0.010(8)
O88 0.033(9) 0.053(13) 0.022(8) 0.018(9) -0.002(7) 0.017(9)
O91 0.022(8) 0.016(9) 0.022(8) 0.002(7) -0.004(7) 0.006(7)
O93 0.014(7) 0.026(10) 0.039(9) 0.006(8) -0.001(7) 0.004(7)
O95 0.041(10) 0.026(10) 0.023(8) 0.000(7) 0.000(7) 0.027(8)
O96 0.026(8) 0.015(9) 0.038(9) -0.001(8) 0.007(7) 0.009(7)
O97 0.035(10) 0.038(12) 0.050(11) 0.018(9) 0.005(9) 0.022(9)
O98 0.034(9) 0.028(11) 0.022(8) 0.016(7) 0.009(7) -0.008(8)
O99 0.037(9) 0.013(9) 0.028(9) -0.009(7) -0.002(8) 0.009(8)
O103 0.025(8) 0.025(10) 0.022(8) 0.004(7) 0.004(7) 0.011(7)
O104 0.017(8) 0.022(10) 0.035(9) 0.002(8) -0.003(7) -0.002(7)
O105 0.016(7) 0.031(11) 0.029(9) 0.013(8) -0.001(7) 0.012(7)
O106 0.013(7) 0.044(12) 0.030(9) 0.007(8) 0.004(7) 0.012(8)
O107 0.035(9) 0.025(10) 0.006(7) 0.002(6) 0.006(6) 0.012(8)
O108 0.006(7) 0.053(13) 0.041(10) 0.016(9) 0.005(7) 0.005(8)
O110 0.008(6) 0.021(9) 0.017(7) -0.005(6) 0.009(6) -0.004(6)
O111 0.032(9) 0.026(10) 0.027(8) 0.016(7) 0.009(7) 0.021(8)
O114 0.026(9) 0.039(12) 0.039(10) 0.023(9) 0.002(8) 0.015(8)
O115 0.026(8) 0.032(11) 0.018(8) 0.016(7) 0.003(7) 0.013(8)
O117 0.031(8) 0.022(9) 0.013(7) 0.007(7) 0.017(6) 0.014(7)
O118 0.067(13) 0.019(10) 0.035(10) 0.005(8) 0.030(9) 0.015(9)
O119 0.026(8) 0.029(11) 0.030(9) 0.013(8) 0.011(7) 0.017(8)
O120 0.025(8) 0.024(10) 0.022(8) 0.004(7) 0.001(7) -0.005(8)
O51W 0.065(16) 0.054(17) 0.13(2) 0.038(16) 0.002(15) 0.025(13)
Nb1 0.0154(9) 0.0080(10) 0.0215(10) 0.0059(8) 0.0053(8) 0.0050(8)
Nb2 0.0150(9) 0.0097(11) 0.0204(10) 0.0054(8) 0.0047(8) 0.0047(8)
Nb3 0.0166(9) 0.0093(11) 0.0195(9) 0.0051(8) 0.0031(8) 0.0041(8)
Nb4 0.0169(9) 0.0109(11) 0.0213(10) 0.0061(8) 0.0037(8) 0.0033(8)
W1 0.0333(5) 0.0238(6) 0.0362(6) 0.0087(5) 0.0115(5) 0.0120(5)
W2 0.0226(5) 0.0171(5) 0.0225(5) 0.0033(4) 0.0039(4) 0.0059(4)
W3 0.0289(5) 0.0133(5) 0.0289(5) 0.0053(4) 0.0083(4) 0.0110(4)
W4 0.0158(4) 0.0161(5) 0.0230(5) 0.0059(4) 0.0016(4) 0.0059(4)
W5 0.0159(4) 0.0151(5) 0.0266(5) 0.0054(4) 0.0048(4) 0.0017(4)
W6 0.0270(5) 0.0121(5) 0.0348(5) 0.0101(4) 0.0081(4) 0.0058(4)
W7 0.0221(5) 0.0174(5) 0.0323(5) 0.0113(4) 0.0084(4) 0.0126(4)
W8 0.0144(4) 0.0198(5) 0.0253(5) 0.0095(4) 0.0049(4) 0.0070(4)
W9 0.0149(4) 0.0192(6) 0.0295(5) 0.0091(4) 0.0082(4) 0.0021(4)
W10 0.0280(5) 0.0171(6) 0.0340(5) 0.0150(4) 0.0096(4) 0.0070(4)
W11 0.0231(5) 0.0235(6) 0.0302(5) 0.0148(4) 0.0070(4) 0.0130(4)
W12 0.0268(5) 0.0261(6) 0.0266(5) 0.0145(4) 0.0086(4) 0.0101(4)
W13 0.0206(4) 0.0254(6) 0.0264(5) 0.0106(4) 0.0092(4) 0.0091(4)
W14 0.0332(6) 0.0323(7) 0.0361(6) 0.0117(5) 0.0083(5) 0.0116(5)
W15 0.0330(6) 0.0270(7) 0.0269(5) 0.0047(5) 0.0072(5) 0.0073(5)
W16 0.0270(5) 0.0168(6) 0.0210(5) -0.0004(4) 0.0075(4) 0.0089(4)
W17 0.0343(6) 0.0132(6) 0.0178(5) -0.0037(4) 0.0028(4) 0.0025(5)
W18 0.0348(5) 0.0106(5) 0.0269(5) 0.0039(4) 0.0052(4) 0.0046(4)
W19 0.0229(5) 0.0169(6) 0.0288(5) 0.0036(4) 0.0027(4) -0.0020(4)
W20 0.0168(4) 0.0148(5) 0.0233(5) 0.0041(4) 0.0057(4) 0.0072(4)
W21 0.0286(5) 0.0163(5) 0.0259(5) 0.0061(4) 0.0071(4) 0.0143(4)
W22 0.0178(4) 0.0179(5) 0.0278(5) 0.0075(4) 0.0060(4) 0.0003(4)
W23 0.0294(5) 0.0111(5) 0.0258(5) 0.0074(4) 0.0067(4) 0.0053(4)
W24 0.0270(5) 0.0166(5) 0.0232(5) 0.0075(4) 0.0052(4) 0.0134(4)
W25 0.0173(4) 0.0137(5) 0.0211(4) 0.0043(4) 0.0036(4) 0.0073(4)
W26A 0.0180(6) 0.0226(8) 0.0269(7) 0.0106(6) 0.0079(5) 0.0086(6)
Nb1A 0.0180(6) 0.0226(8) 0.0269(7) 0.0106(6) 0.0079(5) 0.0086(6)
W27 0.0318(6) 0.0246(6) 0.0280(5) 0.0082(5) 0.0089(5) 0.0132(5)
W28 0.0217(5) 0.0158(5) 0.0193(5) 0.0075(4) 0.0082(4) 0.0073(4)
W29 0.0212(5) 0.0164(5) 0.0160(4) 0.0040(4) 0.0034(4) 0.0090(4)
W30A 0.0229(7) 0.0255(8) 0.0289(7) 0.0083(6) 0.0042(6) 0.0057(6)
Nb2A 0.0229(7) 0.0255(8) 0.0289(7) 0.0083(6) 0.0042(6) 0.0057(6)
W31A 0.0211(6) 0.0272(9) 0.0310(7) 0.0096(6) 0.0035(6) 0.0092(6)
Nb3A 0.0211(6) 0.0272(9) 0.0310(7) 0.0096(6) 0.0035(6) 0.0092(6)
W32A 0.0167(6) 0.0179(7) 0.0283(7) 0.0066(6) 0.0057(5) 0.0090(5)
Nb4A 0.0167(6) 0.0179(7) 0.0283(7) 0.0066(6) 0.0057(5) 0.0090(5)

loop_
_atom_type_symbol
_atom_type_description
_atom_type_scat_dispersion_real
_atom_type_scat_dispersion_imag
_atom_type_scat_source
O O 0.0106 0.0060 'International Tables Vol C Tables 4.2.6.8 and 6.1.1.4'
P P 0.1023 0.0942 'International Tables Vol C Tables 4.2.6.8 and 6.1.1.4'
Nb Nb -2.0727 0.6215 'International Tables Vol C Tables 4.2.6.8 and 6.1.1.4'
W W -0.8490 6.8722 'International Tables Vol C Tables 4.2.6.8 and 6.1.1.4'
K K 0.2009 0.2494 'International Tables Vol C Tables 4.2.6.8 and 6.1.1.4'
C C 0.0033 0.0016 'International Tables Vol C Tables 4.2.6.8 and 6.1.1.4'
N N 0.0061 0.0033 'International Tables Vol C Tables 4.2.6.8 and 6.1.1.4'
H H 0.0000 0.0000 'International Tables Vol C Tables 4.2.6.8 and 6.1.1.4'

loop_
_geom_angle_atom_site_label_1
_geom_angle_atom_site_label_2
_geom_angle_atom_site_label_3
_geom_angle
_geom_angle_site_symmetry_1
_geom_angle_site_symmetry_3
W2 O2 W3 124.7(8) . .
W24 O130 W25 151.8(8) . .
P3 O129 W36 131.6(10) . .
P3 O129 W27 124.7(9) . .
W36 O129 W27 47.6(7) . .
P3 O129 W28 125.0(8) . .
W36 O129 W28 46.9(7) . .
W27 O129 W28 91.5(5) . .
P3 O129 W29 123.8(8) . .
W36 O129 W29 104.6(8) . .
W27 O129 W29 91.3(5) . .
W28 O129 W29 90.4(5) . .
P3 O129 W38 127.5(11) . .
W36 O129 W38 88.2(10) . .
W27 O129 W38 107.2(8) . .
W28 O129 W38 54.0(6) . .
W29 O129 W38 40.5(5) . .
W1 O128 W32A 148.5(9) . .
W2 O4 W1 123.9(7) . .
P4 O127 W19 127.5(10) . .
P4 O127 W30A 129.4(8) . .
W19 O127 W30A 91.3(5) . .
W5 O6 W2 149.9(9) . .
W3 O7 W1 123.1(8) . .
W3 O8 W6 150.4(7) . .
W5 O9 W6 122.1(8) . .
W3 O10 W7 150.8(8) . .
P2 O12 W5 129.7(9) . .
P2 O12 W6 125.4(9) . .
W5 O12 W6 90.1(5) . .
W5 O13 W4 153.7(9) . .
P2 O14 W3 125.3(8) . .
P2 O14 W1 124.2(7) . .
W3 O14 W1 91.4(5) . .
P2 O14 W2 124.7(7) . .
W3 O14 W2 90.3(4) . .
W1 O14 W2 90.5(4) . .
P2 O15 Nb1 129.7(8) . .
P2 O15 W4 126.1(7) . .
Nb1 O15 W4 92.1(5) . .
W4 O16 Nb1 120.8(8) . .
W4 O16 K1 103.0(6) . .
Nb1 O16 K1 100.6(5) . .
W1 O17 Nb1 146.7(8) . .
W2 O19 W4 155.9(10) . .
W16 O124 W20 154.0(9) . .
W16 O124 W35 59.8(9) . .
W20 O124 W35 125.5(12) . .
W6 O21 W7 152.6(9) . .
W5 O22 W9 158.5(10) . .
W6 O23 W10 159.8(9) . .
W9 O24 W10 124.4(8) . .
W10 O27 W11 154.3(10) . .
P3 O123 W23 126.9(9) . .
P3 O123 W24 127.8(8) . .
W23 O123 W24 91.3(6) . .
W7 O29 W32A 123.9(9) . .
W4 O30 W8 162.1(9) . .
W4 O30 K1 99.6(6) . .
W8 O30 K1 98.0(6) . .
Nb3 O32 Nb1 153.7(9) . .
Nb1 O33 W32A 151.7(8) . .
W11 O34 W7 161.1(9) . .
Nb1 O36 Nb2 153.3(9) . .
Nb1 O36 K1 104.0(6) . .
Nb2 O36 K1 102.7(6) . .
Nb2 O37 Nb4 155.9(8) . .
W8 O38 Nb2 119.7(8) . .
W8 O38 K1 103.7(6) . .
Nb2 O38 K1 102.3(6) . .
P1 O122 W14 125.7(8) . .
P1 O122 W13 124.5(7) . .
W14 O122 W13 91.4(6) . .
P1 O122 W12 124.0(9) . .
W14 O122 W12 90.9(5) . .
W13 O122 W12 90.0(5) . .
W32A O40 W31A 162.0(9) . .
W9 O41 W8 155.2(8) . .
P1 O44 W9 130.0(10) . .
P1 O44 W10 125.9(9) . .
W9 O44 W10 91.4(5) . .
W9 O45 W13 151.8(9) . .
P1 O46 W11 130.0(9) . .
P1 O46 W31A 126.9(9) . .
W11 O46 W31A 91.1(5) . .
P1 O47 Nb2 128.4(7) . .
P1 O47 W8 126.8(7) . .
Nb2 O47 W8 92.9(6) . .
W14 O48 Nb2 144.1(9) . .
Nb2 O49 W31A 149.3(9) . .
W13 O50 W8 157.0(12) . .
W13 O51 W14 123.5(9) . .
W14 O53 W31A 152.4(9) . .
W12 O54 W14 123.7(7) . .
W11 O55 W31A 122.5(8) . .
W12 O56 W13 123.6(8) . .
W12 O57 W11 152.6(8) . .
W10 O59 W12 152.6(9) . .
W15 O64 W33 63.9(9) . .
W15 O64 W30A 147.9(7) . .
W33 O64 W30A 124.8(11) . .
W33 O66 W17 71.1(17) . .
W33 O66 W15 77.9(17) . .
W17 O66 W15 122.3(8) . .
W34 O67 W17 80(2) . .
W34 O67 W16 77(2) . .
W17 O67 W16 122.2(10) . .
W18 O70 W17 151.0(11) . .
W18 O70 W34 128.5(12) . .
W17 O70 W34 61.6(11) . .
W33 O71 W19 128.3(13) . .
W33 O71 W17 60.3(10) . .
W19 O71 W17 151.8(9) . .
W35 O75 W16 75.4(16) . .
W35 O75 W15 75.6(15) . .
W16 O75 W15 125.1(8) . .
W19 O76 W30A 121.2(7) . .
W26A O77 W30A 160.4(8) . .
Nb4 O78 W30A 151.3(9) . .
W35 O79 W15 66.7(9) . .
W35 O79 Nb4 123.3(11) . .
W15 O79 Nb4 148.1(8) . .
P4 O80 W35 121.6(11) . .
P4 O80 W33 115.5(11) . .
W35 O80 W33 101.4(11) . .
P4 O80 W34 119.0(12) . .
W35 O80 W34 99.4(12) . .
W33 O80 W34 95.3(12) . .
P4 O80 W16 128.9(8) . .
W35 O80 W16 50.4(8) . .
W33 O80 W16 115.4(9) . .
W34 O80 W16 51.3(8) . .
P4 O80 W17 122.1(8) . .
W35 O80 W17 116.3(9) . .
W33 O80 W17 47.2(8) . .
W34 O80 W17 49.9(8) . .
W16 O80 W17 90.0(5) . .
P4 O80 W15 123.8(9) . .
W35 O80 W15 52.7(8) . .
W33 O80 W15 51.9(8) . .
W34 O80 W15 116.8(10) . .
W16 O80 W15 91.7(5) . .
W17 O80 W15 89.3(4) . .
W22 O82 W19 162.8(10) . .
W28 O83 W22 152.5(9) . .
W28 O83 W36 53.2(8) . .
W22 O83 W36 135.9(10) . .
W22 O84 W26A 122.6(7) . .
W36 O87 W28 85(3) . .
W36 O87 W27 69(3) . .
W28 O87 W27 122.2(9) . .
W23 O88 W28 150.4(9) . .
W23 O88 W38 135.4(10) . .
W28 O88 W38 61.0(8) . .
W38 O89 W29 60(2) . .
W38 O89 W28 100(2) . .
W29 O89 W28 121.3(8) . .
W37 O90 W29 97(2) . .
W37 O90 W27 74.0(18) . .
W29 O90 W27 122.7(8) . .
W25 O91 W29 154.1(9) . .
W25 O91 W37 129.5(10) . .
W29 O91 W37 62.2(8) . .
W25 O94 Nb3 121.4(8) . .
W25 O94 K1 105.0(7) . .
Nb3 O94 K1 101.0(6) . .
W23 O95 W24 121.6(9) . .
W23 O96 W18 159.4(10) . .
W22 O98 W23 152.6(9) . .
W18 O99 W21 120.8(9) . .
W19 O100 W18 150.5(9) . .
P4 O101 W18 128.8(8) . .
P4 O101 W21 126.4(8) . .
W18 O101 W21 92.0(6) . .
W21 O102 W20 152.5(8) . .
P3 O103 W22 129.9(9) . .
P3 O103 W26A 127.6(9) . .
W22 O103 W26A 90.6(5) . .
P4 O104 Nb4 128.1(9) . .
P4 O104 W20 128.2(10) . .
Nb4 O104 W20 93.0(5) . .
W20 O105 Nb4 120.2(8) . .
W20 O105 K1 104.5(6) . .
Nb4 O105 K1 104.4(7) . .
Nb3 O106 W26A 149.8(10) . .
Nb3 O107 Nb4 153.3(9) . .
Nb3 O107 K1 104.2(6) . .
Nb4 O107 K1 102.4(6) . .
P3 O109 Nb3 127.7(9) . .
P3 O109 W25 127.4(9) . .
Nb3 O109 W25 91.3(5) . .
W25 O110 W20 163.7(10) . .
W25 O110 K1 99.1(6) . .
W20 O110 K1 97.0(6) . .
W24 O111 W21 158.7(10) . .
W34 O113 W21 131.8(13) . .
W34 O113 W16 63.8(12) . .
W21 O113 W16 150.5(10) . .
W24 O115 W29 149.2(9) . .
W24 O115 W38 144.1(10) . .
W29 O115 W38 50.3(8) . .
W27 O116 Nb3 146.4(8) . .
W27 O116 W37 60.8(8) . .
Nb3 O116 W37 137.0(11) . .
W27 O117 W26A 149.1(8) . .
W27 O117 W36 56.2(7) . .
W26A O117 W36 137.4(11) . .
P2 O119 W32A 129.4(9) . .
P2 O119 W7 128.8(10) . .
W32A O119 W7 89.7(5) . .
O46 P1 O44 112.5(9) . .
O46 P1 O47 113.5(8) . .
O44 P1 O47 111.6(8) . .
O46 P1 O122 106.1(8) . .
O44 P1 O122 107.3(8) . .
O47 P1 O122 105.1(8) . .
O119 P2 O12 113.7(9) . .
O119 P2 O15 111.5(9) . .
O12 P2 O15 111.6(8) . .
O119 P2 O14 106.0(8) . .
O12 P2 O14 107.2(8) . .
O15 P2 O14 106.4(8) . .
O103 P3 O123 111.5(9) . .
O103 P3 O109 112.9(9) . .
O123 P3 O109 111.2(9) . .
O103 P3 O129 105.9(8) . .
O123 P3 O129 107.7(8) . .
O109 P3 O129 107.2(8) . .
O127 P4 O101 112.4(9) . .
O127 P4 O104 112.8(9) . .
O101 P4 O104 113.3(9) . .
O127 P4 O80 109.0(8) . .
O101 P4 O80 106.0(9) . .
O104 P4 O80 102.6(8) . .
O33 Nb1 O32 101.8(6) . .
O33 Nb1 O36 93.5(6) . .
O32 Nb1 O36 96.0(7) . .
O33 Nb1 O17 88.0(6) . .
O32 Nb1 O17 95.1(6) . .
O36 Nb1 O17 168.3(6) . .
O33 Nb1 O16 161.4(6) . .
O32 Nb1 O16 96.5(6) . .
O36 Nb1 O16 87.5(6) . .
O17 Nb1 O16 87.4(6) . .
O33 Nb1 O15 87.1(6) . .
O32 Nb1 O15 170.9(6) . .
O36 Nb1 O15 84.9(6) . .
O17 Nb1 O15 83.6(6) . .
O16 Nb1 O15 74.5(6) . .
O33 Nb1 K1 139.5(5) . .
O32 Nb1 K1 74.9(5) . .
O36 Nb1 K1 48.0(5) . .
O17 Nb1 K1 132.4(5) . .
O16 Nb1 K1 49.3(4) . .
O15 Nb1 K1 99.4(4) . .
O49 Nb2 O37 101.7(7) . .
O49 Nb2 O36 93.4(7) . .
O37 Nb2 O36 95.3(6) . .
O49 Nb2 O38 163.9(7) . .
O37 Nb2 O38 94.2(6) . .
O36 Nb2 O38 87.0(6) . .
O49 Nb2 O48 89.3(7) . .
O37 Nb2 O48 94.1(6) . .
O36 Nb2 O48 169.4(6) . .
O38 Nb2 O48 87.5(6) . .
O49 Nb2 O47 89.2(6) . .
O37 Nb2 O47 168.9(6) . .
O36 Nb2 O47 85.3(6) . .
O38 Nb2 O47 74.8(6) . .
O48 Nb2 O47 84.5(5) . .
O49 Nb2 K1 139.4(5) . .
O37 Nb2 K1 73.6(5) . .
O36 Nb2 K1 48.4(5) . .
O38 Nb2 K1 47.8(4) . .
O48 Nb2 K1 130.8(5) . .
O47 Nb2 K1 99.0(4) . .
O106 Nb3 O32 102.9(7) . .
O106 Nb3 O107 93.7(6) . .
O32 Nb3 O107 94.7(7) . .
O106 Nb3 O116 88.2(6) . .
O32 Nb3 O116 94.7(6) . .
O107 Nb3 O116 169.7(7) . .
O106 Nb3 O94 162.1(8) . .
O32 Nb3 O94 94.7(6) . .
O107 Nb3 O94 87.9(6) . .
O116 Nb3 O94 87.2(6) . .
O106 Nb3 O109 88.6(7) . .
O32 Nb3 O109 168.4(6) . .
O107 Nb3 O109 86.3(6) . .
O116 Nb3 O109 83.7(6) . .
O94 Nb3 O109 73.7(6) . .
O106 Nb3 K1 139.8(5) . .
O32 Nb3 K1 72.9(5) . .
O107 Nb3 K1 48.3(5) . .
O116 Nb3 K1 131.6(4) . .
O94 Nb3 K1 49.2(4) . .
O109 Nb3 K1 99.6(4) . .
O78 Nb4 O37 102.8(7) . .
O78 Nb4 O107 93.2(6) . .
O37 Nb4 O107 93.3(7) . .
O78 Nb4 O79 86.7(6) . .
O37 Nb4 O79 96.1(6) . .
O107 Nb4 O79 170.3(7) . .
O78 Nb4 O105 163.3(7) . .
O37 Nb4 O105 93.9(7) . .
O107 Nb4 O105 86.6(6) . .
O79 Nb4 O105 90.7(6) . .
O78 Nb4 O104 88.8(6) . .
O37 Nb4 O104 168.4(6) . .
O107 Nb4 O104 86.8(6) . .
O79 Nb4 O104 83.6(6) . .
O105 Nb4 O104 74.6(6) . .
O78 Nb4 K1 140.2(5) . .
O37 Nb4 K1 71.8(5) . .
O107 Nb4 K1 49.2(5) . .
O79 Nb4 K1 132.7(4) . .
O105 Nb4 K1 46.7(5) . .
O104 Nb4 K1 99.8(4) . .
O5 W1 O128 102.4(7) . .
O5 W1 O17 104.0(7) . .
O128 W1 O17 90.4(7) . .
O5 W1 O4 99.8(6) . .
O128 W1 O4 157.5(6) . .
O17 W1 O4 87.7(6) . .
O5 W1 O7 100.0(7) . .
O128 W1 O7 88.3(7) . .
O17 W1 O7 155.7(6) . .
O4 W1 O7 84.4(6) . .
O5 W1 O14 168.8(6) . .
O128 W1 O14 85.2(6) . .
O17 W1 O14 83.9(6) . .
O4 W1 O14 72.3(5) . .
O7 W1 O14 71.8(6) . .
O3 W2 O19 102.7(8) . .
O3 W2 O4 101.3(7) . .
O19 W2 O4 93.1(7) . .
O3 W2 O2 100.9(8) . .
O19 W2 O2 155.7(6) . .
O4 W2 O2 87.8(7) . .
O3 W2 O6 102.3(7) . .
O19 W2 O6 83.6(7) . .
O4 W2 O6 156.3(6) . .
O2 W2 O6 85.9(7) . .
O3 W2 O14 171.2(7) . .
O19 W2 O14 84.8(6) . .
O4 W2 O14 73.3(5) . .
O2 W2 O14 72.2(6) . .
O6 W2 O14 83.1(5) . .
O1 W3 O7 100.4(8) . .
O1 W3 O8 102.6(8) . .
O7 W3 O8 157.0(7) . .
O1 W3 O10 102.4(8) . .
O7 W3 O10 88.6(6) . .
O8 W3 O10 86.9(6) . .
O1 W3 O2 101.6(8) . .
O7 W3 O2 88.3(7) . .
O8 W3 O2 86.7(7) . .
O10 W3 O2 156.0(7) . .
O1 W3 O14 171.6(7) . .
O7 W3 O14 73.7(6) . .
O8 W3 O14 83.3(6) . .
O10 W3 O14 83.7(6) . .
O2 W3 O14 72.6(6) . .
O18 W4 O16 101.8(7) . .
O18 W4 O30 98.5(7) . .
O16 W4 O30 91.2(6) . .
O18 W4 O13 102.1(7) . .
O16 W4 O13 155.7(6) . .
O30 W4 O13 89.5(6) . .
O18 W4 O19 98.6(7) . .
O16 W4 O19 90.3(6) . .
O30 W4 O19 162.1(6) . .
O13 W4 O19 81.9(7) . .
O18 W4 O15 174.1(7) . .
O16 W4 O15 72.4(6) . .
O30 W4 O15 82.7(5) . .
O13 W4 O15 83.6(6) . .
O19 W4 O15 80.8(5) . .
O18 W4 K1 79.6(6) . .
O16 W4 K1 49.4(5) . .
O30 W4 K1 51.9(5) . .
O13 W4 K1 140.7(5) . .
O19 W4 K1 137.2(5) . .
O15 W4 K1 96.8(4) . .
O11 W5 O13 102.5(7) . .
O11 W5 O6 97.8(7) . .
O13 W5 O6 87.6(7) . .
O11 W5 O22 97.0(7) . .
O13 W5 O22 90.4(7) . .
O6 W5 O22 165.1(6) . .
O11 W5 O9 99.5(8) . .
O13 W5 O9 157.9(6) . .
O6 W5 O9 88.4(7) . .
O22 W5 O9 87.9(7) . .
O11 W5 O12 174.3(7) . .
O13 W5 O12 83.1(6) . .
O6 W5 O12 82.3(6) . .
O22 W5 O12 82.8(5) . .
O9 W5 O12 74.8(6) . .
O20 W6 O23 100.6(8) . .
O20 W6 O21 102.2(8) . .
O23 W6 O21 90.7(6) . .
O20 W6 O8 96.8(7) . .
O23 W6 O8 162.6(7) . .
O21 W6 O8 86.8(6) . .
O20 W6 O9 99.9(7) . .
O23 W6 O9 88.6(7) . .
O21 W6 O9 157.6(7) . .
O8 W6 O9 87.2(6) . .
O20 W6 O12 172.5(6) . .
O23 W6 O12 81.5(6) . .
O21 W6 O12 85.0(6) . .
O8 W6 O12 81.2(6) . .
O9 W6 O12 72.8(6) . .
O60 W7 O29 101.0(8) . .
O60 W7 O21 102.2(8) . .
O29 W7 O21 156.3(7) . .
O60 W7 O34 100.3(7) . .
O29 W7 O34 91.6(7) . .
O21 W7 O34 88.8(6) . .
O60 W7 O10 96.9(7) . .
O29 W7 O10 87.0(6) . .
O21 W7 O10 85.6(6) . .
O34 W7 O10 162.7(7) . .
O60 W7 O119 173.6(7) . .
O29 W7 O119 73.0(7) . .
O21 W7 O119 83.6(6) . .
O34 W7 O119 82.3(6) . .
O10 W7 O119 80.8(6) . .
O39 W8 O38 101.9(7) . .
O39 W8 O41 102.1(7) . .
O38 W8 O41 155.8(7) . .
O39 W8 O50 99.6(7) . .
O38 W8 O50 91.2(6) . .
O41 W8 O50 81.6(7) . .
O39 W8 O30 98.9(7) . .
O38 W8 O30 90.3(6) . .
O41 W8 O30 89.3(6) . .
O50 W8 O30 160.8(7) . .
O39 W8 O47 174.1(7) . .
O38 W8 O47 72.4(6) . .
O41 W8 O47 83.6(6) . .
O50 W8 O47 79.6(6) . .
O30 W8 O47 82.6(5) . .
O39 W8 K1 79.8(6) . .
O38 W8 K1 48.3(5) . .
O41 W8 K1 141.0(5) . .
O50 W8 K1 137.1(6) . .
O30 W8 K1 52.4(5) . .
O47 W8 K1 96.8(4) . .
O25 W9 O41 102.5(7) . .
O25 W9 O24 100.2(7) . .
O41 W9 O24 157.1(6) . .
O25 W9 O45 97.0(7) . .
O41 W9 O45 84.9(7) . .
O24 W9 O45 89.4(7) . .
O25 W9 O22 97.7(6) . .
O41 W9 O22 91.9(7) . .
O24 W9 O22 88.1(7) . .
O45 W9 O22 165.3(6) . .
O25 W9 O44 172.8(7) . .
O41 W9 O44 84.3(6) . .
O24 W9 O44 72.9(6) . .
O45 W9 O44 81.2(6) . .
O22 W9 O44 84.3(6) . .
O26 W10 O27 103.2(8) . .
O26 W10 O59 99.0(8) . .
O27 W10 O59 85.1(7) . .
O26 W10 O24 101.5(8) . .
O27 W10 O24 155.4(8) . .
O59 W10 O24 91.1(7) . .
O26 W10 O23 98.1(8) . .
O27 W10 O23 89.6(6) . .
O59 W10 O23 162.8(7) . .
O24 W10 O23 86.9(7) . .
O26 W10 O44 172.8(7) . .
O27 W10 O44 84.0(7) . .
O59 W10 O44 81.7(6) . .
O24 W10 O44 71.3(6) . .
O23 W10 O44 81.5(6) . .
O58 W11 O55 100.4(8) . .
O58 W11 O27 102.5(8) . .
O55 W11 O27 156.8(8) . .
O58 W11 O34 99.0(8) . .
O55 W11 O34 90.2(7) . .
O27 W11 O34 90.1(7) . .
O58 W11 O57 97.1(7) . .
O55 W11 O57 89.1(7) . .
O27 W11 O57 84.3(6) . .
O34 W11 O57 163.7(7) . .
O58 W11 O46 174.3(7) . .
O55 W11 O46 74.2(6) . .
O27 W11 O46 82.8(7) . .
O34 W11 O46 82.8(6) . .
O57 W11 O46 81.3(6) . .
O120 W12 O54 100.9(7) . .
O120 W12 O57 101.8(7) . .
O54 W12 O57 91.5(7) . .
O120 W12 O56 101.4(7) . .
O54 W12 O56 87.2(7) . .
O57 W12 O56 156.6(6) . .
O120 W12 O59 102.3(7) . .
O54 W12 O59 156.8(6) . .
O57 W12 O59 83.9(6) . .
O56 W12 O59 88.2(7) . .
O120 W12 O122 172.1(7) . .
O54 W12 O122 73.4(6) . .
O57 W12 O122 84.0(6) . .
O56 W12 O122 73.2(6) . .
O59 W12 O122 83.5(6) . .
O121 W13 O51 101.8(7) . .
O121 W13 O50 102.8(7) . .
O51 W13 O50 91.4(7) . .
O121 W13 O45 100.9(7) . .
O51 W13 O45 157.2(7) . .
O50 W13 O45 82.3(7) . .
O121 W13 O56 101.2(7) . .
O51 W13 O56 87.7(6) . .
O50 W13 O56 155.6(7) . .
O45 W13 O56 89.2(7) . .
O121 W13 O122 172.5(6) . .
O51 W13 O122 73.3(6) . .
O50 W13 O122 83.2(6) . .
O45 W13 O122 84.2(6) . .
O56 W13 O122 73.2(6) . .
O52 W14 O53 104.0(7) . .
O52 W14 O48 104.4(7) . .
O53 W14 O48 89.5(7) . .
O52 W14 O51 100.4(7) . .
O53 W14 O51 155.6(7) . .
O48 W14 O51 86.1(6) . .
O52 W14 O54 98.9(7) . .
O53 W14 O54 89.7(7) . .
O48 W14 O54 156.2(6) . .
O51 W14 O54 84.8(6) . .
O52 W14 O122 168.2(6) . .
O53 W14 O122 83.9(6) . .
O48 W14 O122 84.2(6) . .
O51 W14 O122 71.8(6) . .
O54 W14 O122 72.0(6) . .
O63 W15 O79 105.4(8) . .
O63 W15 O64 102.8(7) . .
O79 W15 O64 89.7(6) . .
O63 W15 O66 99.1(8) . .
O79 W15 O66 154.9(7) . .
O64 W15 O66 89.7(7) . .
O63 W15 O75 101.4(7) . .
O79 W15 O75 86.8(7) . .
O64 W15 O75 155.6(7) . .
O66 W15 O75 83.6(7) . .
O63 W15 W35 119.2(9) . .
O79 W15 W35 56.5(9) . .
O64 W15 W35 130.6(8) . .
O66 W15 W35 106.7(9) . .
O75 W15 W35 33.0(8) . .
O63 W15 W33 118.1(9) . .
O79 W15 W33 131.0(8) . .
O64 W15 W33 60.9(9) . .
O66 W15 W33 32.5(8) . .
O75 W15 W33 104.4(9) . .
W35 W15 W33 112.7(11) . .
O63 W15 O80 168.6(7) . .
O79 W15 O80 81.3(6) . .
O64 W15 O80 86.2(6) . .
O66 W15 O80 73.6(6) . .
O75 W15 O80 69.4(6) . .
W35 W15 O80 56.6(8) . .
W33 W15 O80 60.0(8) . .
O68 W16 O75 101.6(7) . .
O68 W16 O124 101.9(7) . .
O75 W16 O124 93.9(7) . .
O68 W16 W35 119.7(9) . .
O75 W16 W35 35.4(8) . .
O124 W16 W35 61.4(9) . .
O68 W16 O113 103.5(7) . .
O75 W16 O113 154.7(7) . .
O124 W16 O113 84.5(7) . .
W35 W16 O113 128.5(9) . .
O68 W16 O67 100.6(8) . .
O75 W16 O67 88.4(8) . .
O124 W16 O67 156.4(7) . .
W35 W16 O67 112.3(9) . .
O113 W16 O67 83.5(7) . .
O68 W16 W34 114.8(11) . .
O75 W16 W34 110.2(11) . .
O124 W16 W34 129.6(10) . .
W35 W16 W34 119.1(13) . .
O113 W16 W34 55.0(10) . .
O67 W16 W34 30.4(9) . .
O68 W16 O80 172.7(6) . .
O75 W16 O80 73.7(6) . .
O124 W16 O80 84.1(6) . .
W35 W16 O80 59.5(8) . .
O113 W16 O80 81.0(6) . .
O67 W16 O80 74.0(7) . .
W34 W16 O80 62.9(11) . .
O69 W17 W33 117.5(10) . .
O69 W17 O67 101.3(10) . .
W33 W17 O67 114.0(10) . .
O69 W17 O66 101.1(8) . .
W33 W17 O66 34.7(8) . .
O67 W17 O66 90.0(8) . .
O69 W17 O71 101.1(9) . .
W33 W17 O71 57.1(9) . .
O67 W17 O71 157.3(7) . .
O66 W17 O71 88.9(7) . .
O69 W17 O70 100.8(8) . .
W33 W17 O70 129.0(9) . .
O67 W17 O70 87.8(8) . .
O66 W17 O70 157.9(7) . .
O71 W17 O70 84.8(7) . .
O69 W17 W34 116.2(13) . .
W33 W17 W34 120.7(13) . .
O67 W17 W34 31.0(9) . .
O66 W17 W34 111.8(11) . .
O71 W17 W34 131.3(10) . .
O70 W17 W34 59.3(10) . .
O69 W17 O80 173.1(8) . .
W33 W17 O80 62.1(8) . .
O67 W17 O80 73.4(7) . .
O66 W17 O80 74.7(6) . .
O71 W17 O80 84.5(6) . .
O70 W17 O80 83.6(6) . .
W34 W17 O80 61.5(11) . .
O74 W18 O100 104.0(8) . .
O74 W18 O96 97.9(8) . .
O100 W18 O96 90.1(7) . .
O74 W18 O70 97.1(7) . .
O100 W18 O70 87.5(7) . .
O96 W18 O70 164.9(7) . .
O74 W18 O99 97.0(8) . .
O100 W18 O99 158.8(7) . .
O96 W18 O99 90.1(7) . .
O70 W18 O99 86.8(7) . .
O74 W18 O101 171.7(7) . .
O100 W18 O101 84.2(6) . .
O96 W18 O101 83.6(6) . .
O70 W18 O101 81.3(6) . .
O99 W18 O101 74.7(6) . .
O72 W19 O100 102.8(8) . .
O72 W19 O76 99.0(7) . .
O100 W19 O76 158.1(6) . .
O72 W19 O82 96.5(7) . .
O100 W19 O82 85.8(7) . .
O76 W19 O82 89.5(7) . .
O72 W19 O71 100.3(7) . .
O100 W19 O71 87.2(7) . .
O76 W19 O71 91.1(7) . .
O82 W19 O71 162.9(6) . .
O72 W19 O127 173.1(8) . .
O100 W19 O127 83.8(6) . .
O76 W19 O127 74.3(6) . .
O82 W19 O127 81.8(5) . .
O71 W19 O127 81.9(6) . .
O108 W20 O105 101.2(8) . .
O108 W20 O110 99.2(7) . .
O105 W20 O110 90.7(7) . .
O108 W20 O102 102.4(8) . .
O105 W20 O102 156.1(6) . .
O110 W20 O102 89.1(7) . .
O108 W20 O124 97.1(7) . .
O105 W20 O124 89.7(7) . .
O110 W20 O124 163.2(6) . .
O102 W20 O124 83.7(7) . .
O108 W20 O104 172.6(7) . .
O105 W20 O104 72.1(6) . .
O110 W20 O104 84.0(5) . .
O102 W20 O104 84.2(6) . .
O124 W20 O104 80.2(6) . .
O108 W20 K1 78.5(7) . .
O105 W20 K1 47.7(5) . .
O110 W20 K1 54.2(5) . .
O102 W20 K1 142.4(5) . .
O124 W20 K1 133.8(5) . .
O104 W20 K1 98.3(5) . .
O112 W21 O102 104.1(8) . .
O112 W21 O113 100.0(7) . .
O102 W21 O113 88.3(7) . .
O112 W21 O111 97.6(7) . .
O102 W21 O111 88.4(7) . .
O113 W21 O111 162.4(7) . .
O112 W21 O99 98.2(8) . .
O102 W21 O99 157.7(7) . .
O113 W21 O99 87.9(7) . .
O111 W21 O99 88.6(7) . .
O112 W21 O101 170.4(7) . .
O102 W21 O101 85.5(6) . .
O113 W21 O101 80.4(6) . .
O111 W21 O101 82.1(6) . .
O99 W21 O101 72.2(6) . .
O81 W22 O98 102.1(8) . .
O81 W22 O84 99.8(8) . .
O98 W22 O84 157.4(6) . .
O81 W22 O82 98.1(6) . .
O98 W22 O82 88.9(7) . .
O84 W22 O82 93.5(7) . .
O81 W22 O83 97.1(6) . .
O98 W22 O83 84.4(7) . .
O84 W22 O83 87.5(6) . .
O82 W22 O83 164.4(6) . .
O81 W22 O103 174.2(8) . .
O98 W22 O103 83.1(6) . .
O84 W22 O103 74.7(6) . .
O82 W22 O103 84.3(5) . .
O83 W22 O103 81.0(5) . .
O97 W23 O88 99.7(8) . .
O97 W23 O98 104.4(7) . .
O88 W23 O98 88.3(7) . .
O97 W23 O95 97.9(8) . .
O88 W23 O95 90.0(7) . .
O98 W23 O95 157.6(7) . .
O97 W23 O96 96.4(8) . .
O88 W23 O96 163.9(8) . .
O98 W23 O96 88.5(7) . .
O95 W23 O96 87.1(7) . .
O97 W23 O123 172.4(7) . .
O88 W23 O123 81.2(7) . .
O98 W23 O123 83.2(6) . .
O95 W23 O123 74.6(7) . .
O96 W23 O123 82.8(6) . .
O114 W24 O130 104.0(7) . .
O114 W24 O111 97.7(8) . .
O130 W24 O111 91.4(6) . .
O114 W24 O115 97.3(7) . .
O130 W24 O115 88.2(6) . .
O111 W24 O115 164.6(6) . .
O114 W24 O95 98.6(7) . .
O130 W24 O95 157.4(6) . .
O111 W24 O95 87.1(7) . .
O115 W24 O95 87.3(6) . .
O114 W24 O123 171.0(7) . .
O130 W24 O123 84.9(6) . .
O111 W24 O123 83.1(6) . .
O115 W24 O123 81.5(5) . .
O95 W24 O123 72.4(6) . .
O93 W25 O94 100.9(8) . .
O93 W25 O91 98.6(7) . .
O94 W25 O91 91.9(7) . .
O93 W25 O110 98.7(7) . .
O94 W25 O110 90.8(7) . .
O91 W25 O110 161.7(6) . .
O93 W25 O130 102.9(7) . .
O94 W25 O130 156.2(6) . .
O91 W25 O130 84.7(6) . .
O110 W25 O130 85.6(6) . .
O93 W25 O109 174.3(7) . .
O94 W25 O109 73.4(6) . .
O91 W25 O109 81.6(5) . .
O110 W25 O109 81.8(5) . .
O130 W25 O109 82.8(6) . .
O93 W25 K1 78.3(6) . .
O94 W25 K1 48.7(5) . .
O91 W25 K1 137.7(5) . .
O110 W25 K1 52.8(5) . .
O130 W25 K1 137.4(4) . .
O109 W25 K1 97.7(4) . .
O85 W26A O77 100.0(8) . .
O85 W26A O106 103.2(8) . .
O77 W26A O106 89.5(6) . .
O85 W26A O84 101.0(7) . .
O77 W26A O84 89.9(6) . .
O106 W26A O84 155.6(7) . .
O85 W26A O117 96.8(8) . .
O77 W26A O117 163.2(7) . .
O106 W26A O117 85.9(6) . .
O84 W26A O117 87.7(6) . .
O85 W26A O103 171.9(7) . .
O77 W26A O103 83.0(7) . .
O106 W26A O103 84.4(7) . .
O84 W26A O103 71.3(6) . .
O117 W26A O103 80.5(6) . .
O118 W27 O117 103.3(8) . .
O118 W27 O116 104.3(8) . .
O117 W27 O116 90.4(6) . .
O118 W27 W36 107.2(10) . .
O117 W27 W36 70.0(9) . .
O116 W27 W36 145.8(9) . .
O118 W27 W37 102.5(10) . .
O117 W27 W37 146.5(8) . .
O116 W27 W37 62.7(8) . .
W36 W27 W37 121.2(11) . .
O118 W27 O90 99.3(8) . .
O117 W27 O90 156.8(7) . .
O116 W27 O90 89.2(6) . .
W36 W27 O90 98.3(9) . .
W37 W27 O90 26.6(7) . .
O118 W27 O87 99.0(8) . .
O117 W27 O87 88.0(7) . .
O116 W27 O87 156.4(7) . .
W36 W27 O87 18.6(7) . .
W37 W27 O87 108.6(9) . .
O90 W27 O87 83.3(7) . .
O118 W27 O129 167.8(7) . .
O117 W27 O129 84.4(6) . .
O116 W27 O129 84.9(6) . .
W36 W27 O129 66.1(8) . .
W37 W27 O129 74.2(8) . .
O90 W27 O129 72.5(6) . .
O87 W27 O129 71.5(6) . .
O86 W28 O87 101.4(8) . .
O86 W28 O83 103.5(7) . .
O87 W28 O83 92.7(7) . .
O86 W28 W36 112.5(10) . .
O87 W28 W36 20.2(7) . .
O83 W28 W36 73.9(9) . .
O86 W28 O88 101.9(8) . .
O87 W28 O88 156.4(7) . .
O83 W28 O88 85.7(7) . .
W36 W28 O88 143.1(9) . .
O86 W28 O89 98.8(7) . .
O87 W28 O89 88.3(7) . .
O83 W28 O89 157.0(6) . .
W36 W28 O89 102.7(9) . .
O88 W28 O89 84.3(7) . .
O86 W28 W38 109.2(8) . .
O87 W28 W38 100.2(8) . .
O83 W28 W38 141.4(7) . .
W36 W28 W38 110.4(10) . .
O88 W28 W38 68.2(8) . .
O89 W28 W38 18.0(6) . .
O86 W28 O129 171.8(6) . .
O87 W28 O129 74.8(6) . .
O83 W28 O129 84.1(5) . .
W36 W28 O129 66.2(8) . .
O88 W28 O129 81.6(6) . .
O89 W28 O129 74.0(6) . .
W38 W28 O129 65.0(7) . .
W38 W29 O92 105.0(9) . .
W38 W29 O90 106.6(10) . .
O92 W29 O90 100.5(7) . .
W38 W29 O91 144.2(9) . .
O92 W29 O91 101.6(6) . .
O90 W29 O91 91.3(7) . .
W38 W29 O89 20.7(8) . .
O92 W29 O89 99.9(6) . .
O90 W29 O89 88.2(7) . .
O91 W29 O89 158.2(6) . .
W38 W29 O115 67.5(10) . .
O92 W29 O115 101.2(7) . .
O90 W29 O115 158.3(6) . .
O91 W29 O115 84.4(7) . .
O89 W29 O115 88.1(7) . .
W38 W29 W37 124.7(10) . .
O92 W29 W37 107.5(8) . .
O90 W29 W37 24.4(6) . .
O91 W29 W37 67.1(8) . .
O89 W29 W37 109.4(8) . .
O115 W29 W37 142.8(7) . .
W38 W29 O129 71.6(8) . .
O92 W29 O129 171.5(6) . .
O90 W29 O129 73.6(6) . .
O91 W29 O129 84.8(5) . .
O89 W29 O129 74.1(5) . .
O115 W29 O129 84.9(6) . .
W37 W29 O129 69.7(7) . .
O61 W30A O78 104.2(8) . .
O61 W30A O77 99.8(8) . .
O78 W30A O77 92.0(6) . .
O61 W30A O76 97.3(8) . .
O78 W30A O76 157.4(7) . .
O77 W30A O76 91.1(7) . .
O61 W30A O64 94.0(7) . .
O78 W30A O64 85.2(6) . .
O77 W30A O64 166.1(7) . .
O76 W30A O64 86.4(6) . .
O61 W30A O127 169.3(7) . .
O78 W30A O127 85.0(6) . .
O77 W30A O127 85.1(6) . .
O76 W30A O127 72.9(6) . .
O64 W30A O127 81.1(6) . .
O126 W31A O55 99.9(7) . .
O126 W31A O49 102.8(7) . .
O55 W31A O49 157.1(6) . .
O126 W31A O40 97.0(7) . .
O55 W31A O40 91.0(6) . .
O49 W31A O40 89.2(6) . .
O126 W31A O53 98.5(7) . .
O55 W31A O53 90.1(7) . .
O49 W31A O53 83.7(7) . .
O40 W31A O53 164.1(6) . .
O126 W31A O46 171.8(7) . .
O55 W31A O46 71.9(6) . .
O49 W31A O46 85.4(6) . .
O40 W31A O46 84.0(5) . .
O53 W31A O46 81.3(6) . .
O31 W32A O40 97.8(7) . .
O31 W32A O29 100.9(7) . .
O40 W32A O29 92.5(7) . .
O31 W32A O33 103.2(7) . .
O40 W32A O33 90.3(6) . .
O29 W32A O33 155.1(6) . .
O31 W32A O128 96.9(6) . .
O40 W32A O128 165.2(6) . .
O29 W32A O128 86.4(7) . .
O33 W32A O128 84.7(6) . .
O31 W32A O119 173.4(7) . .
O40 W32A O119 84.2(6) . .
O29 W32A O119 72.6(6) . .
O33 W32A O119 83.0(6) . .
O128 W32A O119 81.3(6) . .
O66 W33 O71 130(2) . .
O66 W33 W17 74.2(18) . .
O71 W33 W17 62.6(11) . .
O66 W33 O64 117(2) . .
O71 W33 O64 112.0(15) . .
W17 W33 O64 157.2(14) . .
O66 W33 W15 69.6(16) . .
O71 W33 W15 154.9(15) . .
W17 W33 W15 119.5(13) . .
O64 W33 W15 55.2(8) . .
O66 W33 O80 97.4(18) . .
O71 W33 O80 91.5(12) . .
W17 W33 O80 70.7(10) . .
O64 W33 O80 87.9(11) . .
W15 W33 O80 68.0(8) . .
O67 W34 O113 129(3) . .
O67 W34 O70 122(3) . .
O113 W34 O70 108.9(17) . .
O67 W34 W17 69(2) . .
O113 W34 W17 151(2) . .
O70 W34 W17 59.1(10) . .
O67 W34 W16 73(2) . .
O113 W34 W16 61.2(10) . .
O70 W34 W16 151(2) . .
W17 W34 W16 115.2(17) . .
O67 W34 O80 96(3) . .
O113 W34 O80 85.3(14) . .
O70 W34 O80 87.3(14) . .
W17 W34 O80 68.6(11) . .
W16 W34 O80 65.9(11) . .
O75 W35 O79 122(2) . .
O75 W35 W16 69.1(16) . .
O79 W35 W16 158.3(15) . .
O75 W35 O124 122(2) . .
O79 W35 O124 115.3(14) . .
W16 W35 O124 58.7(9) . .
O75 W35 W15 71.4(14) . .
O79 W35 W15 56.8(9) . .
W16 W35 W15 119.3(12) . .
O124 W35 W15 156.9(14) . .
O75 W35 O80 96.4(17) . .
O79 W35 O80 89.5(12) . .
W16 W35 O80 70.0(10) . .
O124 W35 O80 88.4(11) . .
W15 W35 O80 70.7(8) . .
O87 W36 W28 75(3) . .
O87 W36 W27 93(3) . .
W28 W36 W27 126.9(13) . .
O87 W36 O117 143(4) . .
W28 W36 O117 134.5(14) . .
W27 W36 O117 53.8(8) . .
O87 W36 O83 124(4) . .
W28 W36 O83 52.9(8) . .
W27 W36 O83 133.0(13) . .
O117 W36 O83 92.2(11) . .
O87 W36 O129 103(3) . .
W28 W36 O129 66.8(9) . .
W27 W36 O129 66.2(8) . .
O117 W36 O129 78.3(9) . .
O83 W36 O129 76.7(9) . .
O90 W37 W27 79.4(18) . .
O90 W37 O116 136(2) . .
W27 W37 O116 56.5(7) . .
O90 W37 W29 58.5(19) . .
W27 W37 W29 110.4(11) . .
O116 W37 W29 129.1(12) . .
O90 W37 O91 109(2) . .
W27 W37 O91 129.6(11) . .
O116 W37 O91 96.9(11) . .
W29 W37 O91 50.7(7) . .
O89 W38 W29 100(3) . .
O89 W38 O115 161(3) . .
W29 W38 O115 62.2(9) . .
O89 W38 W28 62(2) . .
W29 W38 W28 121.4(12) . .
O115 W38 W28 130.8(11) . .
O89 W38 O88 108(3) . .
W29 W38 O88 134.1(12) . .
O115 W38 O88 89.8(10) . .
W28 W38 O88 50.8(6) . .
O89 W38 O129 97(3) . .
W29 W38 O129 67.9(8) . .
O115 W38 O129 81.6(9) . .
W28 W38 O129 61.1(6) . .
O88 W38 O129 72.8(8) . .
O2W K1 O34W 82.8(10) . .
O2W K1 O38 140.9(8) . .
O34W K1 O38 83.3(8) . .
O2W K1 O105 134.9(9) . .
O34W K1 O105 77.6(8) . .
O38 K1 O105 76.4(5) . .
O2W K1 O36 127.5(9) . .
O34W K1 O36 137.2(8) . .
O38 K1 O36 53.9(4) . .
O105 K1 O36 92.9(5) . .
O2W K1 O16 74.3(8) . .
O34W K1 O16 138.1(8) . .
O38 K1 O16 92.8(5) . .
O105 K1 O16 141.9(6) . .
O36 K1 O16 53.2(4) . .
O2W K1 O107 124.2(8) . .
O34W K1 O107 129.2(8) . .
O38 K1 O107 92.5(5) . .
O105 K1 O107 52.5(4) . .
O36 K1 O107 63.0(5) . .
O16 K1 O107 92.5(5) . .
O2W K1 O94 71.7(7) . .
O34W K1 O94 128.6(9) . .
O38 K1 O94 141.9(5) . .
O105 K1 O94 89.7(5) . .
O36 K1 O94 92.5(5) . .
O16 K1 O94 76.5(5) . .
O107 K1 O94 52.5(4) . .
O2W K1 O30 93.0(8) . .
O34W K1 O30 96.5(9) . .
O38 K1 O30 52.7(4) . .
O105 K1 O30 129.1(5) . .
O36 K1 O30 57.6(4) . .
O16 K1 O30 51.4(4) . .
O107 K1 O30 120.6(6) . .
O94 K1 O30 127.9(6) . .
O2W K1 O110 87.3(8) . .
O34W K1 O110 86.2(9) . .
O38 K1 O110 128.0(5) . .
O105 K1 O110 51.6(4) . .
O36 K1 O110 120.3(5) . .
O16 K1 O110 126.2(5) . .
O107 K1 O110 57.3(4) . .
O94 K1 O110 49.7(4) . .
O30 K1 O110 177.3(5) . .
O2W K1 W8 113.0(8) . .
O34W K1 W8 78.0(8) . .
O38 K1 W8 28.0(3) . .
O105 K1 W8 102.0(4) . .
O36 K1 W8 63.1(3) . .
O16 K1 W8 79.4(4) . .
O107 K1 W8 117.3(4) . .
O94 K1 W8 153.1(5) . .
O30 K1 W8 29.6(3) . .
O110 K1 W8 152.1(4) . .
O2W K1 W4 72.2(8) . .
O34W K1 W4 111.9(8) . .
O38 K1 W4 79.6(4) . .
O105 K1 W4 152.9(5) . .
O36 K1 W4 62.4(4) . .
O16 K1 W4 27.6(3) . .
O107 K1 W4 117.0(5) . .
O94 K1 W4 101.8(4) . .
O30 K1 W4 28.4(3) . .
O110 K1 W4 149.9(4) . .
W8 K1 W4 58.03(18) . .
C5 N1 C6 114(4) . .
C3 N5 C4 111(3) . .
C2 N6 C1 115(3) . .
C11 N4 C12 111(2) . .
C9 N3 C10 117(3) . .
C7 N2 C8 114(3) . .
C16 N8 C15 129(6) . .
C18 N9 C17 143(5) . .
N6 C2 H2A 109.5 . .
N6 C2 H2B 109.5 . .
H2A C2 H2B 109.5 . .
N6 C2 H2C 109.5 . .
H2A C2 H2C 109.5 . .
H2B C2 H2C 109.5 . .
N5 C3 H3A 109.5 . .
N5 C3 H3B 109.5 . .
H3A C3 H3B 109.5 . .
N5 C3 H3C 109.5 . .
H3A C3 H3C 109.5 . .
H3B C3 H3C 109.5 . .
N5 C4 H4A 109.5 . .
N5 C4 H4B 109.5 . .
H4A C4 H4B 109.5 . .
N5 C4 H4C 109.5 . .
H4A C4 H4C 109.5 . .
H4B C4 H4C 109.5 . .
N6 C1 H1A 109.5 . .
N6 C1 H1B 109.5 . .
H1A C1 H1B 109.5 . .
N6 C1 H1C 109.5 . .
H1A C1 H1C 109.5 . .
H1B C1 H1C 109.5 . .
N4 C12 H12A 109.5 . .
N4 C12 H12B 109.5 . .
H12A C12 H12B 109.5 . .
N4 C12 H12C 109.5 . .
H12A C12 H12C 109.5 . .
H12B C12 H12C 109.5 . .
N4 C11 H11A 109.5 . .
N4 C11 H11B 109.5 . .
H11A C11 H11B 109.5 . .
N4 C11 H11C 109.5 . .
H11A C11 H11C 109.5 . .
H11B C11 H11C 109.5 . .
N3 C10 H10A 109.5 . .
N3 C10 H10B 109.5 . .
H10A C10 H10B 109.5 . .
N3 C10 H10C 109.5 . .
H10A C10 H10C 109.5 . .
H10B C10 H10C 109.5 . .
N3 C9 H9A 109.5 . .
N3 C9 H9B 109.5 . .
H9A C9 H9B 109.5 . .
N3 C9 H9C 109.5 . .
H9A C9 H9C 109.5 . .
H9B C9 H9C 109.5 . .
N2 C8 H8A 109.5 . .
N2 C8 H8B 109.5 . .
H8A C8 H8B 109.5 . .
N2 C8 H8C 109.5 . .
H8A C8 H8C 109.5 . .
H8B C8 H8C 109.5 . .
N2 C7 H7A 109.5 . .
N2 C7 H7B 109.5 . .
H7A C7 H7B 109.5 . .
N2 C7 H7C 109.5 . .
H7A C7 H7C 109.5 . .
H7B C7 H7C 109.5 . .
N1 C6 H6A 109.5 . .
N1 C6 H6B 109.5 . .
H6A C6 H6B 109.5 . .
N1 C6 H6C 109.5 . .
H6A C6 H6C 109.5 . .
H6B C6 H6C 109.5 . .
N1 C5 H5A 109.5 . .
N1 C5 H5B 109.5 . .
H5A C5 H5B 109.5 . .
N1 C5 H5C 109.5 . .
H5A C5 H5C 109.5 . .
H5B C5 H5C 109.5 . .
N8 C15 H15A 109.5 . .
N8 C15 H15B 109.5 . .
H15A C15 H15B 109.5 . .
N8 C15 H15C 109.5 . .
H15A C15 H15C 109.5 . .
H15B C15 H15C 109.5 . .
N8 C16 H16A 109.5 . .
N8 C16 H16B 109.5 . .
H16A C16 H16B 109.5 . .
N8 C16 H16C 109.5 . .
H16A C16 H16C 109.5 . .
H16B C16 H16C 109.5 . .
N9 C17 H17A 109.5 . .
N9 C17 H17B 109.5 . .
H17A C17 H17B 109.5 . .
N9 C17 H17C 109.5 . .
H17A C17 H17C 109.5 . .
H17B C17 H17C 109.5 . .
N9 C18 H18A 109.5 . .
N9 C18 H18B 109.5 . .
H18A C18 H18B 109.5 . .
N9 C18 H18C 109.5 . .
H18A C18 H18C 109.5 . .
H18B C18 H18C 109.5 . .
C14 N7 C13 133(5) . .
N7 C13 H13A 109.5 . .
N7 C13 H13B 109.5 . .
H13A C13 H13B 109.5 . .
N7 C13 H13C 109.5 . .
H13A C13 H13C 109.5 . .
H13B C13 H13C 109.5 . .
N7 C14 H14A 109.5 . .
N7 C14 H14B 109.5 . .
H14A C14 H14B 109.5 . .
N7 C14 H14C 109.5 . .
H14A C14 H14C 109.5 . .
H14B C14 H14C 109.5 . .

loop_
_geom_bond_atom_site_label_1
_geom_bond_atom_site_label_2
_geom_bond_distance
_geom_bond_site_symmetry_2
O1 W3 1.73(2) .
O2 W2 1.903(18) .
O2 W3 1.908(16) .
O130 W24 1.857(16) .
O130 W25 1.914(16) .
O129 P3 1.587(14) .
O129 W36 2.36(3) .
O129 W27 2.362(16) .
O129 W28 2.371(14) .
O129 W29 2.397(13) .
O129 W38 2.45(3) .
O3 W2 1.708(17) .
O128 W1 1.849(15) .
O128 W32A 2.026(15) .
O4 W2 1.894(14) .
O4 W1 1.955(13) .
O127 P4 1.523(16) .
O127 W19 2.348(13) .
O127 W30A 2.362(17) .
O126 W31A 1.711(15) .
O5 W1 1.737(14) .
O6 W5 1.880(14) .
O6 W2 1.938(15) .
O7 W3 1.893(15) .
O7 W1 1.983(17) .
O8 W3 1.897(14) .
O8 W6 1.932(14) .
O9 W5 1.917(18) .
O9 W6 1.936(17) .
O10 W3 1.898(14) .
O10 W7 1.948(14) .
O11 W5 1.701(14) .
O12 P2 1.518(16) .
O12 W5 2.346(14) .
O12 W6 2.416(17) .
O13 W5 1.845(18) .
O13 W4 1.923(18) .
O14 P2 1.596(14) .
O14 W3 2.370(15) .
O14 W1 2.389(13) .
O14 W2 2.391(13) .
O15 P2 1.556(16) .
O15 Nb1 2.226(14) .
O15 W4 2.432(14) .
O16 W4 1.848(14) .
O16 Nb1 2.011(14) .
O16 K1 3.033(19) .
O17 W1 1.860(16) .
O17 Nb1 1.976(14) .
O18 W4 1.733(16) .
O19 W2 1.874(18) .
O19 W4 1.941(17) .
O20 W6 1.707(19) .
O124 W16 1.892(14) .
O124 W20 1.938(14) .
O124 W35 1.94(3) .
O21 W6 1.884(14) .
O21 W7 1.894(14) .
O22 W5 1.884(14) .
O22 W9 1.932(14) .
O23 W6 1.870(15) .
O23 W10 1.938(15) .
O24 W9 1.893(18) .
O24 W10 1.906(17) .
O25 W9 1.728(15) .
O26 W10 1.703(17) .
O27 W10 1.873(16) .
O27 W11 1.885(16) .
O123 P3 1.540(17) .
O123 W23 2.345(15) .
O123 W24 2.379(15) .
O29 W7 1.890(16) .
O29 W32A 1.926(18) .
O30 W4 1.879(13) .
O30 W8 1.938(13) .
O30 K1 3.11(2) .
O31 W32A 1.728(14) .
O32 Nb3 1.879(17) .
O32 Nb1 1.899(16) .
O33 Nb1 1.837(14) .
O33 W32A 1.957(16) .
O34 W11 1.893(15) .
O34 W7 1.918(16) .
O36 Nb1 1.903(13) .
O36 Nb2 1.947(13) .
O36 K1 3.014(19) .
O37 Nb2 1.864(16) .
O37 Nb4 1.902(16) .
O38 W8 1.878(14) .
O38 Nb2 2.002(14) .
O38 K1 2.983(18) .
O39 W8 1.719(15) .
O122 P1 1.587(15) .
O122 W14 2.368(15) .
O122 W13 2.383(15) .
O122 W12 2.398(15) .
O40 W32A 1.848(14) .
O40 W31A 1.963(14) .
O121 W13 1.716(16) .
O41 W9 1.852(17) .
O41 W8 1.906(16) .
O44 P1 1.549(16) .
O44 W9 2.319(15) .
O44 W10 2.376(18) .
O45 W9 1.900(14) .
O45 W13 1.923(15) .
O46 P1 1.540(16) .
O46 W11 2.325(15) .
O46 W31A 2.377(16) .
O47 P1 1.574(17) .
O47 Nb2 2.215(14) .
O47 W8 2.409(15) .
O48 W14 1.853(15) .
O48 Nb2 2.004(14) .
O49 Nb2 1.843(15) .
O49 W31A 1.959(16) .
O50 W13 1.895(15) .
O50 W8 1.909(14) .
O51 W13 1.873(15) .
O51 W14 1.987(14) .
O52 W14 1.703(16) .
O53 W14 1.845(16) .
O53 W31A 1.986(15) .
O54 W12 1.859(16) .
O54 W14 1.991(15) .
O55 W11 1.881(16) .
O55 W31A 1.946(17) .
O56 W12 1.905(16) .
O56 W13 1.931(16) .
O57 W12 1.897(14) .
O57 W11 1.927(14) .
O58 W11 1.700(19) .
O59 W10 1.888(15) .
O59 W12 1.927(15) .
O60 W7 1.726(19) .
O61 W30A 1.744(17) .
O63 W15 1.727(17) .
O64 W15 1.878(14) .
O64 W33 2.00(3) .
O64 W30A 2.004(14) .
O66 W33 1.13(3) .
O66 W17 1.91(2) .
O66 W15 1.969(18) .
O67 W34 1.04(3) .
O67 W17 1.879(18) .
O67 W16 1.957(18) .
O68 W16 1.686(16) .
O69 W17 1.727(16) .
O70 W18 1.911(16) .
O70 W17 1.931(17) .
O70 W34 1.94(3) .
O71 W33 1.82(3) .
O71 W19 1.905(15) .
O71 W17 1.921(16) .
O72 W19 1.728(15) .
O74 W18 1.690(19) .
O75 W35 1.15(3) .
O75 W16 1.849(17) .
O75 W15 1.996(17) .
O76 W19 1.900(19) .
O76 W30A 1.966(15) .
O77 W26A 1.890(16) .
O77 W30A 1.924(16) .
O78 Nb4 1.876(15) .
O78 W30A 1.899(15) .
O79 W35 1.85(3) .
O79 W15 1.858(14) .
O79 Nb4 1.962(14) .
O80 P4 1.587(14) .
O80 W35 2.14(3) .
O80 W33 2.26(3) .
O80 W34 2.28(4) .
O80 W16 2.335(15) .
O80 W17 2.413(14) .
O80 W15 2.420(15) .
O81 W22 1.730(17) .
O82 W22 1.898(14) .
O82 W19 1.901(15) .
O83 W28 1.876(14) .
O83 W22 1.964(14) .
O83 W36 2.26(3) .
O84 W22 1.883(15) .
O84 W26A 1.961(14) .
O85 W26A 1.708(18) .
O86 W28 1.703(16) .
O87 W36 0.65(2) .
O87 W28 1.830(18) .
O87 W27 2.043(17) .
O88 W23 1.874(18) .
O88 W28 1.94(2) .
O88 W38 2.32(3) .
O89 W38 0.69(2) .
O89 W29 1.919(15) .
O89 W28 1.962(14) .
O90 W37 0.91(2) .
O90 W29 1.879(17) .
O90 W27 1.998(15) .
O91 W25 1.899(15) .
O91 W29 1.914(15) .
O91 W37 2.28(3) .
O92 W29 1.738(14) .
O93 W25 1.722(14) .
O94 W25 1.825(17) .
O94 Nb3 2.030(15) .
O94 K1 3.095(18) .
O95 W23 1.895(15) .
O95 W24 1.976(17) .
O96 W23 1.899(15) .
O96 W18 1.908(15) .
O97 W23 1.747(19) .
O98 W22 1.877(19) .
O98 W23 1.891(17) .
O99 W18 1.913(16) .
O99 W21 1.956(16) .
O100 W19 1.888(17) .
O100 W18 1.891(16) .
O101 P4 1.564(17) .
O101 W18 2.300(16) .
O101 W21 2.377(16) .
O102 W21 1.858(16) .
O102 W20 1.912(17) .
O103 P3 1.523(15) .
O103 W22 2.326(15) .
O103 W26A 2.417(17) .
O104 P4 1.572(16) .
O104 Nb4 2.233(18) .
O104 W20 2.403(14) .
O105 W20 1.896(17) .
O105 Nb4 1.984(14) .
O105 K1 2.999(19) .
O106 Nb3 1.874(14) .
O106 W26A 1.928(15) .
O107 Nb3 1.912(13) .
O107 Nb4 1.943(13) .
O107 K1 3.090(18) .
O108 W20 1.705(14) .
O109 P3 1.543(15) .
O109 Nb3 2.273(17) .
O109 W25 2.430(14) .
O110 W25 1.899(13) .
O110 W20 1.908(13) .
O110 K1 3.21(2) .
O111 W24 1.880(15) .
O111 W21 1.932(15) .
O112 W21 1.695(18) .
O113 W34 1.82(3) .
O113 W21 1.879(15) .
O113 W16 1.950(16) .
O114 W24 1.708(16) .
O115 W24 1.911(16) .
O115 W29 1.932(17) .
O115 W38 2.02(3) .
O116 W27 1.867(14) .
O116 Nb3 1.961(14) .
O116 W37 1.99(3) .
O117 W27 1.850(14) .
O117 W26A 2.000(13) .
O117 W36 2.16(3) .
O118 W27 1.728(17) .
O119 P2 1.510(16) .
O119 W32A 2.382(15) .
O119 W7 2.390(17) .
O120 W12 1.693(16) .
O2W K1 2.81(3) .
O10W O40W 1.40(7) .
O12W O48W 1.70(6) .
O24W O42W 1.43(7) .
O34W K1 2.95(4) .
Nb1 K1 3.935(13) .
Nb2 K1 3.931(12) .
Nb3 K1 4.012(11) .
Nb4 K1 3.987(11) .
W4 K1 3.889(12) .
W8 K1 3.883(12) .
W15 W35 2.04(2) .
W15 W33 2.05(3) .
W16 W35 1.91(3) .
W16 W34 2.00(3) .
W17 W33 1.88(3) .
W17 W34 1.98(3) .
W20 K1 3.928(12) .
W25 K1 3.978(12) .
W27 W36 1.91(2) .
W27 W37 1.95(2) .
W28 W36 1.88(3) .
W28 W38 2.19(2) .
W29 W38 1.68(2) .
W29 W37 2.19(3) .
N1 C5 1.42(5) .
N1 C6 1.48(5) .
N5 C3 1.46(5) .
N5 C4 1.58(5) .
N6 C2 1.40(4) .
N6 C1 1.49(3) .
N4 C11 1.47(4) .
N4 C12 1.52(3) .
N3 C9 1.51(5) .
N3 C10 1.56(5) .
N2 C7 1.35(6) .
N2 C8 1.51(3) .
N8 C16 1.05(7) .
N8 C15 1.34(7) .
N9 C18 1.25(5) .
N9 C17 1.54(7) .
C2 H2A 0.9800 .
C2 H2B 0.9800 .
C2 H2C 0.9800 .
C3 H3A 0.9800 .
C3 H3B 0.9800 .
C3 H3C 0.9800 .
C4 H4A 0.9800 .
C4 H4B 0.9800 .
C4 H4C 0.9800 .
C1 H1A 0.9800 .
C1 H1B 0.9800 .
C1 H1C 0.9800 .
C12 H12A 0.9800 .
C12 H12B 0.9800 .
C12 H12C 0.9800 .
C11 H11A 0.9800 .
C11 H11B 0.9800 .
C11 H11C 0.9800 .
C10 H10A 0.9800 .
C10 H10B 0.9800 .
C10 H10C 0.9800 .
C9 H9A 0.9800 .
C9 H9B 0.9800 .
C9 H9C 0.9800 .
C8 H8A 0.9800 .
C8 H8B 0.9800 .
C8 H8C 0.9800 .
C7 H7A 0.9800 .
C7 H7B 0.9800 .
C7 H7C 0.9800 .
C6 H6A 0.9800 .
C6 H6B 0.9800 .
C6 H6C 0.9800 .
C5 H5A 0.9800 .
C5 H5B 0.9800 .
C5 H5C 0.9800 .
C15 H15A 0.9800 .
C15 H15B 0.9800 .
C15 H15C 0.9800 .
C16 H16A 0.9800 .
C16 H16B 0.9800 .
C16 H16C 0.9800 .
C17 H17A 0.9800 .
C17 H17B 0.9800 .
C17 H17C 0.9800 .
C18 H18A 0.9800 .
C18 H18B 0.9800 .
C18 H18C 0.9800 .
N7 C14 1.29(7) .
N7 C13 1.41(8) .
C13 H13A 0.9800 .
C13 H13B 0.9800 .
C13 H13C 0.9800 .
C14 H14A 0.9800 .
C14 H14B 0.9800 .
C14 H14C 0.9800 .
